data_7131026
loop_
_publ_author_name
'Hallen, Lukas'
'Horan, Alexandra M.'
'Twamley, Brendan'
'McGarrigle, Eoghan M.'
'Draper, Sylvia M.'

_publ_section_title
;
 Accessing unsymmetrical Ru(II) bipyridine complexes: a versatile
 synthetic mechanism for fine tuning photophysical properties.
;
_journal_issue 3
_journal_name_full 'Chemical communications (Cambridge, England)'
_journal_page_first 330
_journal_page_last 333
_journal_paper_doi 10.1039/d2cc04910d
_journal_volume 59
_journal_year 2023
_chemical_formula_moiety 'C55 H40 F3 N7 Ru, 0.375(C7 H8), 2(F6 P), 0.75(C H2 Cl2)'
_chemical_formula_sum 'C58.38 H44.5 Cl1.5 F15 N7 P2 Ru'
_chemical_formula_weight 1345.19
_space_group_crystal_system triclinic
_space_group_IT_number 2
_space_group_name_Hall '-P 1'
_space_group_name_H-M_alt 'P -1'
_atom_sites_solution_hydrogens geom
_atom_sites_solution_primary dual
_audit_creation_date 2022-06-24
_audit_creation_method
;
Olex2 1.5
(compiled 2022.04.07 svn.rca3783a0 for OlexSys, GUI svn.r6498)
;
_audit_update_record
;
2022-09-01 deposited with the CCDC.	2022-11-22 downloaded from the CCDC.
;
_cell_angle_alpha 107.594(6)
_cell_angle_beta 98.679(6)
_cell_angle_gamma 109.219(4)
_cell_formula_units_Z 4
_cell_length_a 17.5338(13)
_cell_length_b 19.1373(12)
_cell_length_c 20.747(2)
_cell_measurement_reflns_used 3392
_cell_measurement_temperature 100(2)
_cell_measurement_theta_max 61.848
_cell_measurement_theta_min 2.640
_cell_volume 6018.8(9)
_computing_cell_refinement 'SAINT V8.40B (Bruker, 2016)'
_computing_data_collection 'APEX 4 (Bruker, 2021) '
_computing_data_reduction 'SAINT V8.40B (Bruker, 2016)'
_computing_molecular_graphics 'Olex2 (Dolomanov et al., 2009)'
_computing_publication_material 'Olex2 (Dolomanov et al., 2009)'
_computing_structure_refinement 'SHELXL (Sheldrick, 2015)'
_computing_structure_solution 'SHELXT (Sheldrick, 2015)'
_diffrn_ambient_temperature 100(2)
_diffrn_detector 'CCD area detector'
_diffrn_detector_area_resol_mean 8.33
_diffrn_detector_type APEX2
_diffrn_measured_fraction_theta_full 0.974
_diffrn_measured_fraction_theta_max 0.974
_diffrn_measurement_device 'Kappa diffractometer'
_diffrn_measurement_device_type 'Bruker APEX2 Kappa Duo'
_diffrn_measurement_method '\w and \f scans'
_diffrn_radiation_collimation 'focusing mirrors'
_diffrn_radiation_detector APEX2
_diffrn_radiation_monochromator 'mirror optics'
_diffrn_radiation_probe x-ray
_diffrn_radiation_type 'Cu K\a'
_diffrn_radiation_wavelength 1.54178
_diffrn_radiation_xray_symbol K-L~3~
_diffrn_reflns_av_R_equivalents 0.1178
_diffrn_reflns_av_unetI/netI 0.1110
_diffrn_reflns_Laue_measured_fraction_full 0.974
_diffrn_reflns_Laue_measured_fraction_max 0.974
_diffrn_reflns_limit_h_max 19
_diffrn_reflns_limit_h_min -20
_diffrn_reflns_limit_k_max 21
_diffrn_reflns_limit_k_min -21
_diffrn_reflns_limit_l_max 23
_diffrn_reflns_limit_l_min -22
_diffrn_reflns_number 19160
_diffrn_reflns_point_group_measured_fraction_full 0.974
_diffrn_reflns_point_group_measured_fraction_max 0.974
_diffrn_reflns_theta_full 63.365
_diffrn_reflns_theta_max 63.365
_diffrn_reflns_theta_min 2.640
_diffrn_source 'microfocus sealed X-ray tube'
_diffrn_source_current 0.6
_diffrn_source_power 0.029778
_diffrn_source_type 'Incoatec I\ms'
_diffrn_source_voltage 49.63
_exptl_absorpt_coefficient_mu 4.026
_exptl_absorpt_correction_T_max 0.7522
_exptl_absorpt_correction_T_min 0.5501
_exptl_absorpt_correction_type multi-scan
_exptl_absorpt_process_details
;
 TWINABS-2012/1 (Bruker,2012) was used for absorption correction.
 
For component 1:
 wR2(int) was 0.1107 before and 0.0795 after correction.
 
For component 2:
 wR2(int) was 0.1179 before and 0.0849 after correction.
 The Ratio of minimum to maximum transmission is 0.60.

Final HKLF 4 output contains 58829 reflections, Rint = 0.1076
 (17281 with I > 3sig(I), Rint = 0.0760)
;
_exptl_crystal_colour orange
_exptl_crystal_colour_primary orange
_exptl_crystal_density_diffrn 1.485
_exptl_crystal_density_method 'not measured'
_exptl_crystal_description plate
_exptl_crystal_F_000 2713
_exptl_crystal_size_max 0.227
_exptl_crystal_size_mid 0.093
_exptl_crystal_size_min 0.032
_refine_diff_density_max 4.870
_refine_diff_density_min -1.816
_refine_diff_density_rms 0.236
_refine_ls_extinction_coef 0.0009(3)
_refine_ls_extinction_expression Fc^*^=kFc[1+0.001xFc^2^\l^3^/sin(2\q)]^-1/4^
_refine_ls_extinction_method 'SHELXL-2019/1 (Sheldrick 2019)'
_refine_ls_goodness_of_fit_ref 1.092
_refine_ls_hydrogen_treatment constr
_refine_ls_matrix_type full
_refine_ls_number_parameters 1625
_refine_ls_number_reflns 19160
_refine_ls_number_restraints 873
_refine_ls_restrained_S_all 1.076
_refine_ls_R_factor_all 0.1827
_refine_ls_R_factor_gt 0.1497
_refine_ls_shift/su_max 0.005
_refine_ls_shift/su_mean 0.000
_refine_ls_structure_factor_coef Fsqd
_refine_ls_weighting_details 'w=1/[\s^2^(Fo^2^)+(0.4150P)^2^] where P=(Fo^2^+2Fc^2^)/3'
_refine_ls_weighting_scheme calc
_refine_ls_wR_factor_gt 0.4500
_refine_ls_wR_factor_ref 0.4995
_reflns_Friedel_coverage 0.000
_reflns_number_gt 13190
_reflns_number_total 19160
_reflns_threshold_expression 'I > 2\s(I)'
_cod_data_source_file d2cc04910d2.cif
_cod_data_source_block ru1
_cod_depositor_comments 'Adding full bibliography for 7131026--7131027.cif.'
_cod_original_formula_sum 'C58.38 H44.50 Cl1.50 F15 N7 P2 Ru'
_cod_database_code 7131026
_shelx_shelxl_version_number 2019/1
_shelx_space_group_comment
;
The symmetry employed for this shelxl refinement is uniquely defined
by the following loop, which should always be used as a source of
symmetry information in preference to the above space-group names.
They are only intended as comments.
;
_shelx_estimated_absorpt_t_max 0.882
_shelx_estimated_absorpt_t_min 0.462
_olex2_refinement_description
;
1. Twinned data refinement
 Scales: 0.646(6)
 0.354(6)
2. Fixed Uiso
 At 1.2 times of:
  All C(H) groups, All C(H,H) groups
 At 1.5 times of:
  All C(H,H,H) groups
3. Restrained distances
 F1A-C25 = F1B-C25 = F2A-C25 = F2B-C25 = F3B-C25 = F3A-C25
 1.28 with sigma of 0.01
 F1A-F2A
 2 with sigma of 0.01
 F2A-F3A
 2 with sigma of 0.01
 F3A-F1A
 2 with sigma of 0.01
 F1B-F2B
 2 with sigma of 0.01
 F2B-F3B
 2 with sigma of 0.01
 F3B-F1B
 2 with sigma of 0.01
 N50-C57B \\sim N50-C57A
 with sigma of 0.01
4. Restrained planarity
 N50, C57B, C62B, C57A, C62A
 with sigma of 0.1
5. Uiso/Uaniso restraints and constraints
C57B \\sim C58B \\sim C59B \\sim C60B \\sim C61B \\sim C62B \\sim C57A \\sim
C58A \\sim C59A \\sim C60A \\sim C61A \\sim C62A: within 2A with sigma of 0.04
and sigma for terminal atoms of 0.08 within 2A
Cl3 \\sim Cl4 \\sim C126: within 2A with sigma of 0.01 and sigma for terminal
atoms of 0.02 within 2A
Cl3 \\sim Cl4 \\sim C126 \\sim Cl1 \\sim Cl2 \\sim C125: within 2A with sigma
of 0.04 and sigma for terminal atoms of 0.08 within 2A
C143 \\sim C144 \\sim C145 \\sim C146 \\sim C147 \\sim C148 \\sim C149: within
2A with sigma of 0.04 and sigma for terminal atoms of 0.08 within 2A
C143 \\sim C144 \\sim C145 \\sim C146 \\sim C147 \\sim C148 \\sim C149 \\sim
Cl9 \\sim Cl10 \\sim C129: within 2A with sigma of 0.04 and sigma for terminal
atoms of 0.08 within 2A
C130 \\sim C131 \\sim C132 \\sim C133 \\sim C134 \\sim C135 \\sim C136 \\sim
Cl5 \\sim Cl6 \\sim C127: within 2A with sigma of 0.01 and sigma for terminal
atoms of 0.02 within 2A
C96 \\sim C137 \\sim C138 \\sim C139 \\sim C140 \\sim C141 \\sim C142 \\sim Cl7
\\sim Cl8 \\sim C128: within 2A with sigma of 0.01 and sigma for terminal atoms
of 0.02 within 2A
C143 \\sim C144 \\sim C145 \\sim C146 \\sim C147 \\sim C148 \\sim C149 \\sim
Cl10 \\sim Cl9 \\sim C129: within 2A with sigma of 0.01 and sigma for terminal
atoms of 0.02 within 2A
Cl4 \\sim Cl3 \\sim C126 \\sim Cl2 \\sim Cl1 \\sim C125: within 2A with sigma
of 0.01 and sigma for terminal atoms of 0.02 within 2A
F1B \\sim F2B \\sim F3B \\sim F1A \\sim F2A \\sim F3A: within 2A with sigma of
0.01 and sigma for terminal atoms of 0.02 within 2A
F4 \\sim F5 \\sim F6 \\sim C87 \\sim C88 \\sim C89 \\sim C90 \\sim C91 \\sim
C92 \\sim C93: within 2A with sigma of 0.01 and sigma for terminal atoms of
0.02 within 2A
C119 \\sim C120 \\sim C121 \\sim C122 \\sim C123 \\sim C124: within 2A with
sigma of 0.01 and sigma for terminal atoms of 0.02 within 2A
Uanis(C128) \\sim Ueq, Uanis(C127) \\sim Ueq: with sigma of 0.005 and sigma for
terminal atoms of 0.01
Uanis(C126) \\sim Ueq: with sigma of 0.005 and sigma for terminal atoms of 0.01
Uanis(C137) \\sim Ueq, Uanis(C96) \\sim Ueq, Uanis(C138) \\sim Ueq, Uanis(C139)
\\sim Ueq, Uanis(C140) \\sim Ueq, Uanis(C141) \\sim Ueq, Uanis(C142) \\sim Ueq,
Uanis(Cl8) \\sim Ueq, Uanis(Cl7) \\sim Ueq, Uanis(C128) \\sim Ueq: with sigma
of 0.01 and sigma for terminal atoms of 0.02
Uanis(F1B) \\sim Ueq, Uanis(F2B) \\sim Ueq, Uanis(F3B) \\sim Ueq, Uanis(C25)
\\sim Ueq, Uanis(F1A) \\sim Ueq, Uanis(F2A) \\sim Ueq, Uanis(F3A) \\sim Ueq:
with sigma of 0.01 and sigma for terminal atoms of 0.02
Uanis(C71) \\sim Ueq, Uanis(C66) \\sim Ueq, Uanis(C83) \\sim Ueq: with sigma of
0.005 and sigma for terminal atoms of 0.01
Uanis(C9) \\sim Ueq: with sigma of 0.003 and sigma for terminal atoms of 0.006
Uanis(C78) \\sim Ueq, Uanis(C79) \\sim Ueq: with sigma of 0.003 and sigma for
terminal atoms of 0.006
Uanis(C82) \\sim Ueq, Uanis(C83) \\sim Ueq, Uanis(C84) \\sim Ueq, Uanis(C85)
\\sim Ueq, Uanis(N86) \\sim Ueq, Uanis(C81) \\sim Ueq: with sigma of 0.005 and
sigma for terminal atoms of 0.01
Uanis(C82) \\sim Ueq: with sigma of 0.002 and sigma for terminal atoms of 0.004
6. Others
 Sof(C57B)=Sof(C58B)=Sof(H58B)=Sof(C59B)=Sof(H59B)=Sof(C60B)=Sof(H60B)=
 Sof(C61B)=Sof(H61B)=Sof(C62B)=Sof(H62B)=1-FVAR(1)
 Sof(C57A)=Sof(C58A)=Sof(H58A)=Sof(C59A)=Sof(H59A)=Sof(C60A)=Sof(H60A)=
 Sof(C61A)=Sof(H61A)=Sof(C62A)=Sof(H62A)=FVAR(1)
 Sof(F1B)=Sof(F2B)=Sof(F3B)=1-FVAR(2)
 Sof(F1A)=Sof(F2A)=Sof(F3A)=FVAR(2)
 Fixed Sof: C130(0.25) H13A(0.25) H13B(0.25) H13C(0.25) C131(0.25) C132(0.25)
 H132(0.25) C133(0.25) H133(0.25) C134(0.25) H134(0.25) C135(0.25) H135(0.25)
 C136(0.25) H136(0.25) C137(0.25) H13D(0.25) H13E(0.25) H13F(0.25) C96(0.25)
 C138(0.25) H138(0.25) C139(0.25) H139(0.25) C140(0.25) H140(0.25) C141(0.25)
 H141(0.25) C142(0.25) H142(0.25) C143(0.25) H14A(0.25) H14B(0.25) H14C(0.25)
 C144(0.25) C145(0.25) H145(0.25) C146(0.25) H146(0.25) C147(0.25) H147(0.25)
 C148(0.25) H148(0.25) C149(0.25) H149(0.25) Cl5(0.25) Cl6(0.25) C127(0.25)
 H12A(0.25) H12B(0.25) Cl10(0.25) Cl9(0.25) C129(0.25) H12C(0.25) H12D(0.25)
 Cl4(0.5) Cl3(0.5) C126(0.5) H12E(0.5) H12F(0.5) Cl2(0.25) Cl1(0.25) C125(0.25)
 H12G(0.25) H12H(0.25) Cl8(0.25) Cl7(0.25) C128(0.25) H12I(0.25) H12J(0.25)
7.a Free rotating group:
 C130(C131,C132,C133,C134,C135,C136), C137(C96,C138,C139,C140,C141,C142),
 C143(C144,C145,C146,C147,C148,C149,P1,F7,F8,F9,F10,F11,F12,P4,F25,F26,F27,F28,
 F29,F30,P2,F13,F14,F15,F16,F17,F18,P3,F19,F20,F21,F22,F23,F24), Cl5(Cl6,C127),
 Cl10(Cl9,C129), Cl4(Cl3,C126), Cl2(Cl1,C125), Cl8(Cl7,C128,F1A,F2A,F3A)
7.b Secondary CH2 refined with riding coordinates:
 C127(H12A,H12B), C129(H12C,H12D), C126(H12E,H12F), C125(H12G,H12H), C128(H12I,
 H12J)
7.c Me refined with riding coordinates:
 C130(H13A,H13B,H13C), C137(H13D,H13E,H13F), C143(H14A,H14B,H14C)
7.d Aromatic/amide H refined with riding coordinates:
 C8(H8), C9(H9), C10(H10), C11(H11), C20(H20), C21(H21), C22(H22), C23(H23),
 C2(H2), C3(H3), C4(H4), C5(H5), C14(H14), C15(H15), C16(H16), C17(H17),
 C27(H27), C28(H28), C30(H30), C31(H31), C33(H33), C36(H36), C37(H37), C40(H40),
  C42(H42), C43(H43), C45(H45), C46(H46), C48(H48), C49(H49), C52(H52),
 C53(H53), C54(H54), C55(H55), C56(H56), C58B(H58B), C59B(H59B), C60B(H60B),
 C61B(H61B), C62B(H62B), C58A(H58A), C59A(H59A), C60A(H60A), C61A(H61A),
 C62A(H62A), C70(H70), C71(H71), C72(H72), C73(H73), C64(H64), C65(H65),
 C66(H66), C67(H67), C76(H76), C77(H77), C78(H78), C79(H79), C85(H85), C82(H82),
  C83(H83), C84(H84), C89(H89), C90(H90), C92(H92), C93(H93), C95(H95),
 C98(H98), C99(H99), C102(H102), C104(H104), C105(H105), C107(H107), C108(H108),
  C110(H110), C111(H111), C114(H114), C115(H115), C116(H116), C117(H117),
 C118(H118), C120(H120), C121(H121), C122(H122), C123(H123), C124(H124),
 C132(H132), C133(H133), C134(H134), C135(H135), C136(H136), C138(H138),
 C139(H139), C140(H140), C141(H141), C142(H142), C145(H145), C146(H146),
 C147(H147), C148(H148), C149(H149)
7.e Fitted hexagon refined as free rotating group:
 N12(C7,C8,C9,C10,C11), N24(C19,C20,C21,C22,C23), C57B(C58B,C59B,C60B,C61B,
 C62B), C57A(C58A,C59A,C60A,C61A,C62A), N74(C69,C70,C71,C72,C73), C85(N86,C81,
 C82,C83,C84)
;
_olex2_exptl_crystal_mounting_method 'mounted in oil on a MiTeGen microloop'
_olex2_submission_original_sample_id LH534Ru
_olex2_submission_special_instructions 'No special instructions were received'

loop_
_space_group_symop_operation_xyz
'x, y, z'
'-x, -y, -z'

loop_
_atom_site_label
_atom_site_type_symbol
_atom_site_fract_x
_atom_site_fract_y
_atom_site_fract_z
_atom_site_U_iso_or_equiv
_atom_site_adp_type
_atom_site_occupancy
_atom_site_site_symmetry_order
_atom_site_calc_flag
_atom_site_refinement_flags_posn
_atom_site_refinement_flags_adp
_atom_site_refinement_flags_occupancy
_atom_site_disorder_assembly
_atom_site_disorder_group
Ru1 Ru 0.15373(6) 0.30033(5) 0.40445(5) 0.0494(4) Uani 1 1 d . . . . .
F1B F -0.091(2) -0.2753(19) 0.2646(11) 0.100(8) Uani 0.311(16) 1 d D U P A 2
F2B F -0.1828(9) -0.2873(18) 0.3127(18) 0.105(8) Uani 0.311(16) 1 d D U P A 2
F3B F -0.069(2) -0.274(2) 0.3632(15) 0.105(8) Uani 0.311(16) 1 d D U P A 2
N1 N 0.1885(7) 0.2200(7) 0.3366(6) 0.057(3) Uani 1 1 d . . . . .
N12 N 0.0657(5) 0.2630(5) 0.3101(3) 0.053(2) Uani 1 1 d G . . . .
C7 C 0.0730(5) 0.2079(5) 0.2524(4) 0.067(4) Uani 1 1 d G . . . .
C8 C 0.0127(7) 0.1752(6) 0.1879(4) 0.084(5) Uani 1 1 d G . . . .
H8 H 0.017778 0.137540 0.148543 0.100 Uiso 1 1 calc R U . . .
C9 C -0.0549(6) 0.1976(6) 0.1810(4) 0.068(4) Uani 1 1 d G U . . .
H9 H -0.096139 0.175215 0.136903 0.082 Uiso 1 1 calc R U . . .
C10 C -0.0623(5) 0.2527(6) 0.2386(5) 0.069(4) Uani 1 1 d G . . . .
H10 H -0.108556 0.267993 0.233889 0.083 Uiso 1 1 calc R U . . .
C11 C -0.0020(5) 0.2854(5) 0.3031(4) 0.056(3) Uani 1 1 d G . . . .
H11 H -0.007056 0.323096 0.342514 0.067 Uiso 1 1 calc R U . . .
N13 N 0.2424(7) 0.3907(7) 0.3892(6) 0.055(2) Uani 1 1 d . . . . .
N24 N 0.2531(4) 0.3395(4) 0.4921(4) 0.051(2) Uani 1 1 d G . . . .
C19 C 0.3206(5) 0.4087(5) 0.5015(4) 0.057(3) Uani 1 1 d G . . . .
C20 C 0.3889(5) 0.4431(5) 0.5609(5) 0.074(4) Uani 1 1 d G . . . .
H20 H 0.435036 0.490395 0.567381 0.089 Uiso 1 1 calc R U . . .
C21 C 0.3897(5) 0.4085(6) 0.6109(5) 0.091(6) Uani 1 1 d G . . . .
H21 H 0.436410 0.432066 0.651504 0.109 Uiso 1 1 calc R U . . .
C22 C 0.3222(6) 0.3394(6) 0.6015(4) 0.074(4) Uani 1 1 d G . . . .
H22 H 0.322772 0.315680 0.635607 0.089 Uiso 1 1 calc R U . . .
C23 C 0.2539(5) 0.3049(4) 0.5420(5) 0.062(3) Uani 1 1 d G . . . .
H23 H 0.207758 0.257623 0.535585 0.074 Uiso 1 1 calc R U . . .
N34 N 0.0646(6) 0.2210(6) 0.4313(6) 0.048(2) Uani 1 1 d . . . . .
N39 N 0.1088(7) 0.3760(7) 0.4686(6) 0.053(2) Uani 1 1 d . . . . .
N50 N 0.2795(9) 0.8449(7) 0.6293(8) 0.070(3) Uani 1 1 d D . . . .
C2 C 0.2531(10) 0.1988(9) 0.3560(9) 0.067(4) Uani 1 1 d . . . . .
H2 H 0.279523 0.215463 0.404696 0.080 Uiso 1 1 calc R U . . .
C3 C 0.2815(11) 0.1533(11) 0.3066(9) 0.072(4) Uani 1 1 d . . . . .
H3 H 0.327764 0.140701 0.320904 0.086 Uiso 1 1 calc R U . . .
C4 C 0.2406(12) 0.1277(11) 0.2372(11) 0.085(5) Uani 1 1 d . . . . .
H4 H 0.259691 0.097808 0.202688 0.102 Uiso 1 1 calc R U . . .
C5 C 0.1722(11) 0.1441(11) 0.2159(9) 0.076(4) Uani 1 1 d . . . . .
H5 H 0.143136 0.125050 0.167477 0.091 Uiso 1 1 calc R U . . .
C6 C 0.1469(9) 0.1902(9) 0.2686(8) 0.060(3) Uani 1 1 d . . . . .
C14 C 0.2312(10) 0.4140(9) 0.3343(8) 0.063(3) Uani 1 1 d . . . . .
H14 H 0.182409 0.381659 0.295619 0.076 Uiso 1 1 calc R U . . .
C15 C 0.2879(10) 0.4832(12) 0.3323(10) 0.077(4) Uani 1 1 d . . . . .
H15 H 0.279249 0.497619 0.292636 0.092 Uiso 1 1 calc R U . . .
C16 C 0.3608(14) 0.5327(12) 0.3926(11) 0.088(5) Uani 1 1 d . . . . .
H16 H 0.400943 0.581471 0.394673 0.105 Uiso 1 1 calc R U . . .
C17 C 0.3691(10) 0.5068(11) 0.4452(9) 0.078(5) Uani 1 1 d . . . . .
H17 H 0.416712 0.538129 0.485052 0.094 Uiso 1 1 calc R U . . .
C18 C 0.3125(8) 0.4375(9) 0.4442(7) 0.061(3) Uani 1 1 d . . . . .
C25 C -0.1039(7) -0.2476(6) 0.3239(6) 0.075(4) Uani 1 1 d D U . . .
C26 C -0.0857(12) -0.1624(9) 0.3473(8) 0.070(4) Uani 1 1 d . . . . .
C27 C -0.0007(11) -0.1073(8) 0.3696(11) 0.081(5) Uani 1 1 d . . . . .
H27 H 0.042874 -0.126340 0.366983 0.097 Uiso 1 1 calc R U . . .
C28 C 0.0191(10) -0.0253(9) 0.3952(9) 0.072(4) Uani 1 1 d . . . . .
H28 H 0.076121 0.011623 0.410257 0.086 Uiso 1 1 calc R U . . .
C29 C -0.0447(9) 0.0022(8) 0.3987(8) 0.058(3) Uani 1 1 d . . . . .
C30 C -0.1271(10) -0.0529(9) 0.3765(8) 0.069(4) Uani 1 1 d . . . . .
H30 H -0.171642 -0.035075 0.376563 0.083 Uiso 1 1 calc R U . . .
C31 C -0.1445(10) -0.1318(10) 0.3547(10) 0.071(4) Uani 1 1 d . . . . .
H31 H -0.201274 -0.167758 0.343891 0.085 Uiso 1 1 calc R U . . .
C32 C -0.0227(8) 0.0914(8) 0.4250(8) 0.056(3) Uani 1 1 d . . . . .
C33 C 0.0422(8) 0.1414(7) 0.4081(7) 0.054(3) Uani 1 1 d . . . . .
H33 H 0.071764 0.118559 0.379250 0.065 Uiso 1 1 calc R U . . .
C35 C 0.0209(9) 0.2538(8) 0.4712(7) 0.056(3) Uani 1 1 d . . . . .
C36 C -0.0453(9) 0.2050(7) 0.4884(8) 0.058(3) Uani 1 1 d . . . . .
H36 H -0.075501 0.227703 0.516561 0.070 Uiso 1 1 calc R U . . .
C37 C -0.0663(10) 0.1236(9) 0.4642(8) 0.068(4) Uani 1 1 d . . . . .
H37 H -0.111657 0.090089 0.475264 0.082 Uiso 1 1 calc R U . . .
C38 C 0.0486(8) 0.3403(8) 0.4937(7) 0.055(3) Uani 1 1 d . . . . .
C40 C 0.1413(8) 0.4560(8) 0.4883(6) 0.052(3) Uani 1 1 d . . . . .
H40 H 0.184063 0.479857 0.469131 0.062 Uiso 1 1 calc R U . . .
C41 C 0.1149(8) 0.5044(7) 0.5351(7) 0.048(3) Uani 1 1 d . . . . .
C42 C 0.0511(9) 0.4679(8) 0.5621(7) 0.056(3) Uani 1 1 d . . . . .
H42 H 0.031252 0.499391 0.594580 0.067 Uiso 1 1 calc R U . . .
C43 C 0.0173(9) 0.3856(8) 0.5412(7) 0.053(3) Uani 1 1 d . . . . .
H43 H -0.026490 0.360028 0.558595 0.064 Uiso 1 1 calc R U . . .
C44 C 0.1576(8) 0.5949(8) 0.5592(7) 0.052(3) Uani 1 1 d . . . . .
C45 C 0.1904(10) 0.6303(8) 0.5168(8) 0.062(3) Uani 1 1 d . . . . .
H45 H 0.185568 0.597730 0.470308 0.075 Uiso 1 1 calc R U . . .
C46 C 0.2315(10) 0.7137(9) 0.5389(8) 0.066(4) Uani 1 1 d . . . . .
H46 H 0.254559 0.737275 0.508309 0.079 Uiso 1 1 calc R U . . .
C47 C 0.2375(9) 0.7610(8) 0.6074(7) 0.058(3) Uani 1 1 d . . . . .
C48 C 0.2039(10) 0.7234(9) 0.6502(8) 0.062(3) Uani 1 1 d . . . . .
H48 H 0.208370 0.754669 0.697019 0.074 Uiso 1 1 calc R U . . .
C49 C 0.1640(8) 0.6415(8) 0.6260(8) 0.054(3) Uani 1 1 d . . . . .
H49 H 0.140665 0.617115 0.656023 0.064 Uiso 1 1 calc R U . . .
C51 C 0.2647(10) 0.8997(8) 0.6845(8) 0.062(3) Uani 1 1 d . . . . .
C52 C 0.3321(12) 0.9690(9) 0.7301(10) 0.076(4) Uani 1 1 d . . . . .
H52 H 0.386964 0.978013 0.724668 0.091 Uiso 1 1 calc R U . . .
C53 C 0.3205(12) 1.0252(9) 0.7835(9) 0.073(4) Uani 1 1 d . . . . .
H53 H 0.366560 1.073841 0.812696 0.088 Uiso 1 1 calc R U . . .
C54 C 0.2399(15) 1.0100(10) 0.7944(10) 0.088(6) Uani 1 1 d . . . . .
H54 H 0.232129 1.045859 0.833375 0.106 Uiso 1 1 calc R U . . .
C55 C 0.1703(15) 0.9396(10) 0.7456(10) 0.089(6) Uani 1 1 d . . . . .
H55 H 0.114715 0.929750 0.749282 0.107 Uiso 1 1 calc R U . . .
C56 C 0.1861(9) 0.8869(8) 0.6934(9) 0.064(4) Uani 1 1 d . . . . .
H56 H 0.140262 0.839213 0.661934 0.076 Uiso 1 1 calc R U . . .
C57B C 0.352(3) 0.880(3) 0.609(3) 0.086(14) Uani 0.29(5) 1 d DG U P B 2
C58B C 0.421(4) 0.870(3) 0.641(3) 0.093(13) Uani 0.29(5) 1 d G U P B 2
H58B H 0.418256 0.850262 0.678163 0.112 Uiso 0.29(5) 1 calc R U P B 2
C59B C 0.494(3) 0.889(3) 0.620(4) 0.098(14) Uani 0.29(5) 1 d G U P B 2
H59B H 0.541448 0.882468 0.642482 0.118 Uiso 0.29(5) 1 calc R U P B 2
C60B C 0.499(3) 0.918(3) 0.566(4) 0.087(13) Uani 0.29(5) 1 d G U P B 2
H60B H 0.548555 0.930881 0.551650 0.104 Uiso 0.29(5) 1 calc R U P B 2
C61B C 0.430(4) 0.927(3) 0.533(3) 0.091(13) Uani 0.29(5) 1 d G U P B 2
H61B H 0.432471 0.947088 0.496500 0.109 Uiso 0.29(5) 1 calc R U P B 2
C62B C 0.356(3) 0.908(2) 0.555(3) 0.074(12) Uani 0.29(5) 1 d G U P B 2
H62B H 0.309278 0.914882 0.532181 0.089 Uiso 0.29(5) 1 calc R U P B 2
C57A C 0.3482(13) 0.8717(11) 0.6009(12) 0.078(7) Uani 0.71(5) 1 d DG U P B 1
C58A C 0.4202(15) 0.8563(12) 0.6132(14) 0.092(8) Uani 0.71(5) 1 d G U P B 1
H58A H 0.428774 0.832583 0.646228 0.110 Uiso 0.71(5) 1 calc R U P B 1
C59A C 0.4795(12) 0.8758(12) 0.5770(18) 0.092(8) Uani 0.71(5) 1 d G U P B 1
H59A H 0.528646 0.865356 0.585390 0.111 Uiso 0.71(5) 1 calc R U P B 1
C60A C 0.4669(16) 0.9106(12) 0.5287(15) 0.095(9) Uani 0.71(5) 1 d G U P B 1
H60A H 0.507437 0.923894 0.503969 0.114 Uiso 0.71(5) 1 calc R U P B 1
C61A C 0.3950(17) 0.9259(12) 0.5164(11) 0.089(8) Uani 0.71(5) 1 d G U P B 1
H61A H 0.386356 0.949661 0.483387 0.106 Uiso 0.71(5) 1 calc R U P B 1
C62A C 0.3356(12) 0.9064(11) 0.5526(13) 0.073(6) Uani 0.71(5) 1 d G U P B 1
H62A H 0.286483 0.916888 0.544224 0.088 Uiso 0.71(5) 1 calc R U P B 1
Ru2 Ru 0.64713(7) 1.22982(6) 0.89994(5) 0.0535(4) Uani 1 1 d . . . . .
F4 F 0.6386(9) 1.7811(7) 1.1130(9) 0.133(5) Uani 1 1 d . U . . .
F5 F 0.7435(12) 1.7884(8) 1.0819(10) 0.149(6) Uani 1 1 d . U . . .
F6 F 0.7466(12) 1.7988(7) 1.1848(9) 0.156(7) Uani 1 1 d . U . . .
N63 N 0.7359(8) 1.3239(7) 0.8912(6) 0.059(3) Uani 1 1 d . . . . .
N74 N 0.7404(5) 1.2672(5) 0.9896(4) 0.060(3) Uani 1 1 d G . . . .
C69 C 0.8114(6) 1.3341(5) 1.0005(4) 0.067(4) Uani 1 1 d G . . . .
C70 C 0.8785(5) 1.3647(5) 1.0602(5) 0.080(5) Uani 1 1 d G . . . .
H70 H 0.927120 1.410361 1.067625 0.096 Uiso 1 1 calc R U . . .
C71 C 0.8746(5) 1.3284(6) 1.1092(4) 0.074(4) Uani 1 1 d G U . . .
H71 H 0.920427 1.349344 1.150008 0.089 Uiso 1 1 calc R U . . .
C72 C 0.8035(6) 1.2616(6) 1.0983(4) 0.066(4) Uani 1 1 d G . . . .
H72 H 0.800768 1.236821 1.131771 0.080 Uiso 1 1 calc R U . . .
C73 C 0.7364(5) 1.2310(5) 1.0386(5) 0.063(3) Uani 1 1 d G . . . .
H73 H 0.687802 1.185314 1.031151 0.076 Uiso 1 1 calc R U . . .
N75 N 0.6918(9) 1.1552(8) 0.8357(6) 0.068(3) Uani 1 1 d . . . . .
N96 N 0.5939(7) 1.2952(7) 0.9616(6) 0.054(2) Uani 1 1 d . . . . .
N101 N 0.5602(7) 1.1431(7) 0.9200(6) 0.057(3) Uani 1 1 d . . . . .
N112 N 0.4043(8) 0.6763(7) 0.7578(8) 0.069(3) Uani 1 1 d . . . . .
C64 C 0.7290(11) 1.3525(10) 0.8386(8) 0.067(4) Uani 1 1 d . . . . .
H64 H 0.677924 1.326552 0.801865 0.080 Uiso 1 1 calc R U . . .
C65 C 0.7905(11) 1.4153(12) 0.8357(10) 0.082(5) Uani 1 1 d . . . . .
H65 H 0.784713 1.428349 0.795064 0.099 Uiso 1 1 calc R U . . .
C66 C 0.8630(16) 1.4616(16) 0.8928(13) 0.103(6) Uani 1 1 d . U . . .
H66 H 0.903102 1.510711 0.895472 0.124 Uiso 1 1 calc R U . . .
C67 C 0.8730(14) 1.4307(15) 0.9459(13) 0.110(8) Uani 1 1 d . . . . .
H67 H 0.925077 1.454333 0.981307 0.132 Uiso 1 1 calc R U . . .
C68 C 0.8076(10) 1.3662(12) 0.9472(11) 0.085(5) Uani 1 1 d . . . . .
C76 C 0.7589(10) 1.1400(10) 0.8592(10) 0.071(4) Uani 1 1 d . . . . .
H76 H 0.787887 1.163069 0.907972 0.086 Uiso 1 1 calc R U . . .
C77 C 0.7847(15) 1.0909(15) 0.8120(11) 0.096(6) Uani 1 1 d . . . . .
H77 H 0.830471 1.079250 0.829491 0.116 Uiso 1 1 calc R U . . .
C78 C 0.7499(16) 1.0608(16) 0.7465(14) 0.108(7) Uani 1 1 d . U . . .
H78 H 0.770532 1.027744 0.716250 0.130 Uiso 1 1 calc R U . . .
C79 C 0.6800(15) 1.0752(15) 0.7166(14) 0.102(6) Uani 1 1 d . U . . .
H79 H 0.653765 1.053665 0.667420 0.122 Uiso 1 1 calc R U . . .
C80 C 0.6533(12) 1.1241(11) 0.7661(10) 0.084(5) Uani 1 1 d . . . . .
C85 C 0.4998(6) 1.2165(6) 0.7907(5) 0.065(3) Uani 1 1 d G U . . .
H85 H 0.492375 1.254465 0.828284 0.077 Uiso 1 1 calc R U . . .
N86 N 0.5668(5) 1.1941(6) 0.8023(4) 0.063(3) Uani 1 1 d G U . . .
C81 C 0.5776(6) 1.1386(6) 0.7473(5) 0.073(4) Uani 1 1 d G U . . .
C82 C 0.5215(8) 1.1056(7) 0.6807(5) 0.094(6) Uani 1 1 d G U . . .
H82 H 0.528901 1.067667 0.643058 0.113 Uiso 1 1 calc R U . . .
C83 C 0.4545(8) 1.1280(8) 0.6690(5) 0.107(7) Uani 1 1 d G U . . .
H83 H 0.416125 1.105465 0.623458 0.128 Uiso 1 1 calc R U . . .
C84 C 0.4436(6) 1.1835(8) 0.7240(6) 0.089(5) Uani 1 1 d G U . . .
H84 H 0.397860 1.198864 0.716070 0.107 Uiso 1 1 calc R U . . .
C87 C 0.7032(15) 1.7587(10) 1.1195(12) 0.096(4) Uani 1 1 d . U . . .
C88 C 0.6703(12) 1.6693(9) 1.0943(10) 0.077(3) Uani 1 1 d . U . . .
C89 C 0.6616(12) 1.6238(9) 1.0294(10) 0.078(4) Uani 1 1 d . U . . .
H89 H 0.676501 1.648776 0.997306 0.094 Uiso 1 1 calc R U . . .
C90 C 0.6326(11) 1.5430(9) 1.0061(9) 0.075(3) Uani 1 1 d . U . . .
H90 H 0.622670 1.511969 0.957936 0.090 Uiso 1 1 calc R U . . .
C91 C 0.6172(10) 1.5056(9) 1.0554(9) 0.070(3) Uani 1 1 d . U . . .
C92 C 0.6286(10) 1.5534(9) 1.1236(9) 0.071(3) Uani 1 1 d . U . . .
H92 H 0.617116 1.530106 1.157335 0.085 Uiso 1 1 calc R U . . .
C93 C 0.6565(11) 1.6345(10) 1.1429(10) 0.076(3) Uani 1 1 d . U . . .
H93 H 0.666443 1.667284 1.190596 0.091 Uiso 1 1 calc R U . . .
C94 C 0.5862(9) 1.4179(9) 1.0322(9) 0.065(4) Uani 1 1 d . . . . .
C95 C 0.6164(9) 1.3741(8) 0.9840(8) 0.061(3) Uani 1 1 d . . . . .
H95 H 0.656617 1.402787 0.965425 0.073 Uiso 1 1 calc R U . . .
C97 C 0.5364(9) 1.2531(9) 0.9898(8) 0.063(3) Uani 1 1 d . . . . .
C98 C 0.5028(8) 1.2929(9) 1.0363(8) 0.061(3) Uani 1 1 d . . . . .
H98 H 0.460587 1.263076 1.052708 0.074 Uiso 1 1 calc R U . . .
C99 C 0.5282(9) 1.3745(9) 1.0600(9) 0.065(4) Uani 1 1 d . . . . .
H99 H 0.506842 1.401145 1.094695 0.078 Uiso 1 1 calc R U . . .
C100 C 0.5134(9) 1.1668(9) 0.9623(8) 0.058(3) Uani 1 1 d . . . . .
C102 C 0.5412(8) 1.0636(7) 0.8910(7) 0.054(3) Uani 1 1 d . . . . .
H102 H 0.572084 1.046119 0.860368 0.065 Uiso 1 1 calc R U . . .
C103 C 0.4789(9) 1.0062(8) 0.9036(8) 0.056(3) Uani 1 1 d . . . . .
C104 C 0.4330(9) 1.0333(8) 0.9487(8) 0.059(3) Uani 1 1 d . . . . .
H104 H 0.389597 0.996135 0.958462 0.071 Uiso 1 1 calc R U . . .
C105 C 0.4511(8) 1.1121(8) 0.9777(7) 0.058(3) Uani 1 1 d . . . . .
H105 H 0.421259 1.130589 1.008903 0.070 Uiso 1 1 calc R U . . .
C106 C 0.4589(8) 0.9194(8) 0.8687(8) 0.056(3) Uani 1 1 d . . . . .
C107 C 0.5216(10) 0.8934(8) 0.8535(8) 0.065(4) Uani 1 1 d . . . . .
H107 H 0.578242 0.931110 0.868916 0.078 Uiso 1 1 calc R U . . .
C108 C 0.5035(9) 0.8145(9) 0.8166(9) 0.068(4) Uani 1 1 d . . . . .
H108 H 0.547397 0.798891 0.805090 0.082 Uiso 1 1 calc R U . . .
C109 C 0.4215(9) 0.7565(8) 0.7957(8) 0.060(3) Uani 1 1 d . . . . .
C110 C 0.3582(9) 0.7829(8) 0.8128(8) 0.057(3) Uani 1 1 d . . . . .
H110 H 0.301845 0.745095 0.799441 0.068 Uiso 1 1 calc R U . . .
C111 C 0.3773(9) 0.8643(8) 0.8491(8) 0.058(3) Uani 1 1 d . . . . .
H111 H 0.334066 0.881164 0.860155 0.069 Uiso 1 1 calc R U . . .
C113 C 0.3323(10) 0.6112(8) 0.7542(9) 0.063(4) Uani 1 1 d . . . . .
C114 C 0.2919(9) 0.5448(8) 0.6913(8) 0.061(3) Uani 1 1 d . . . . .
H114 H 0.310764 0.544140 0.650606 0.073 Uiso 1 1 calc R U . . .
C115 C 0.2228(10) 0.4783(9) 0.6882(10) 0.073(4) Uani 1 1 d . . . . .
H115 H 0.197672 0.431571 0.646353 0.087 Uiso 1 1 calc R U . . .
C116 C 0.1919(10) 0.4813(9) 0.7458(12) 0.081(5) Uani 1 1 d . . . . .
H116 H 0.143131 0.438024 0.742414 0.098 Uiso 1 1 calc R U . . .
C117 C 0.2322(11) 0.5485(9) 0.8103(10) 0.077(4) Uani 1 1 d . . . . .
H117 H 0.211480 0.550867 0.850324 0.092 Uiso 1 1 calc R U . . .
C118 C 0.3046(9) 0.6119(8) 0.8128(9) 0.061(3) Uani 1 1 d . . . . .
H118 H 0.334598 0.655951 0.856152 0.073 Uiso 1 1 calc R U . . .
C119 C 0.4498(10) 0.6642(9) 0.7078(9) 0.068(3) Uani 1 1 d . U . . .
C120 C 0.4368(12) 0.6882(10) 0.6517(11) 0.081(4) Uani 1 1 d . U . . .
H120 H 0.393754 0.707340 0.645274 0.098 Uiso 1 1 calc R U . . .
C121 C 0.4854(12) 0.6848(10) 0.6046(11) 0.085(4) Uani 1 1 d . U . . .
H121 H 0.477490 0.704087 0.568100 0.102 Uiso 1 1 calc R U . . .
C122 C 0.5488(11) 0.6514(11) 0.6115(11) 0.085(4) Uani 1 1 d . U . . .
H122 H 0.580625 0.645671 0.578548 0.102 Uiso 1 1 calc R U . . .
C123 C 0.5603(11) 0.6284(10) 0.6686(11) 0.081(4) Uani 1 1 d . U . . .
H123 H 0.603238 0.609259 0.675288 0.097 Uiso 1 1 calc R U . . .
C124 C 0.5112(11) 0.6319(10) 0.7180(11) 0.078(4) Uani 1 1 d . U . . .
H124 H 0.519165 0.613725 0.755399 0.093 Uiso 1 1 calc R U . . .
C130 C 1.028(3) 1.043(4) 0.9735(19) 0.110(16) Uani 0.25 1 d G U P C -1
H13A H 1.088462 1.056367 0.986144 0.165 Uiso 0.25 1 calc R U P C -1
H13B H 1.015809 1.084879 1.005484 0.165 Uiso 0.25 1 calc R U P C -1
H13C H 0.997967 0.991798 0.977221 0.165 Uiso 0.25 1 calc R U P C -1
C131 C 0.999(2) 1.037(2) 0.8993(16) 0.088(8) Uani 0.25 1 d G U P C -1
C132 C 1.0562(18) 1.051(2) 0.8600(19) 0.069(6) Uani 0.25 1 d G U P C -1
H132 H 1.113738 1.063303 0.880095 0.082 Uiso 0.25 1 calc R U P C -1
C133 C 1.030(2) 1.047(3) 0.7920(19) 0.062(6) Uani 0.25 1 d G U P C -1
H133 H 1.069955 1.056682 0.765880 0.075 Uiso 0.25 1 calc R U P C -1
C134 C 0.946(2) 1.029(2) 0.7619(17) 0.072(6) Uani 0.25 1 d G U P C -1
H134 H 0.928464 1.025893 0.715352 0.086 Uiso 0.25 1 calc R U P C -1
C135 C 0.8889(18) 1.014(3) 0.800(2) 0.085(7) Uani 0.25 1 d G U P C -1
H135 H 0.831336 1.001312 0.780136 0.102 Uiso 0.25 1 calc R U P C -1
C136 C 0.915(2) 1.018(3) 0.868(2) 0.091(8) Uani 0.25 1 d G U P C -1
H136 H 0.875336 1.008145 0.894301 0.109 Uiso 0.25 1 calc R U P C -1
C137 C 0.697(3) 0.744(5) 0.881(4) 0.105(9) Uani 0.25 1 d G U P D -1
H13D H 0.693235 0.795801 0.903949 0.158 Uiso 0.25 1 calc R U P D -1
H13E H 0.680427 0.728986 0.829982 0.158 Uiso 0.25 1 calc R U P D -1
H13F H 0.658780 0.703584 0.893932 0.158 Uiso 0.25 1 calc R U P D -1
C96 C 0.785(3) 0.752(3) 0.905(3) 0.100(6) Uani 0.25 1 d G U P D -1
C138 C 0.848(3) 0.824(3) 0.954(3) 0.096(7) Uani 0.25 1 d G U P D -1
H138 H 0.833966 0.869010 0.971152 0.116 Uiso 0.25 1 calc R U P D -1
C139 C 0.929(3) 0.831(3) 0.977(3) 0.095(7) Uani 0.25 1 d G U P D -1
H139 H 0.970737 0.880186 1.010307 0.114 Uiso 0.25 1 calc R U P D -1
C140 C 0.950(3) 0.765(3) 0.952(3) 0.096(8) Uani 0.25 1 d G U P D -1
H140 H 1.005403 0.769969 0.968373 0.116 Uiso 0.25 1 calc R U P D -1
C141 C 0.888(4) 0.694(3) 0.904(3) 0.098(7) Uani 0.25 1 d G U P D -1
H141 H 0.902251 0.648730 0.886279 0.118 Uiso 0.25 1 calc R U P D -1
C142 C 0.807(3) 0.687(3) 0.880(3) 0.099(6) Uani 0.25 1 d G U P D -1
H142 H 0.765571 0.637770 0.847145 0.119 Uiso 0.25 1 calc R U P D -1
C143 C 0.21814(16) 0.49217(19) 0.92844(13) 0.094(11) Uani 0.25 1 d G U P E -2
H14A H 0.209198 0.509250 0.888923 0.140 Uiso 0.25 1 calc R U P E -2
H14B H 0.231652 0.536940 0.972777 0.140 Uiso 0.25 1 calc R U P E -2
H14C H 0.264790 0.474737 0.928234 0.140 Uiso 0.25 1 calc R U P E -2
C144 C 0.13977(17) 0.4242(2) 0.92138(14) 0.085(6) Uani 0.25 1 d G U P E -2
C145 C 0.13598(18) 0.3889(2) 0.97106(15) 0.088(6) Uani 0.25 1 d G U P E -2
H145 H 0.184177 0.407301 1.009389 0.106 Uiso 0.25 1 calc R U P E -2
C146 C 0.06300(19) 0.3272(2) 0.96552(16) 0.091(6) Uani 0.25 1 d G U P E -2
H146 H 0.061519 0.303891 0.999995 0.109 Uiso 0.25 1 calc R U P E -2
C147 C -0.00784(18) 0.2995(2) 0.90978(17) 0.090(6) Uani 0.25 1 d G U P E -2
H147 H -0.057921 0.257286 0.905911 0.108 Uiso 0.25 1 calc R U P E -2
C148 C -0.00490(17) 0.3340(2) 0.85972(16) 0.087(7) Uani 0.25 1 d G U P E -2
H148 H -0.053131 0.315287 0.821341 0.104 Uiso 0.25 1 calc R U P E -2
C149 C 0.06825(16) 0.3956(2) 0.86556(15) 0.082(7) Uani 0.25 1 d G U P E -2
H149 H 0.069604 0.418759 0.830937 0.098 Uiso 0.25 1 calc R U P E -2
P1 P 0.05764(12) 0.49526(14) 0.28230(10) 0.0640(9) Uani 1 1 d G . . . .
F7 F 0.08826(11) 0.47942(13) 0.35111(10) 0.069(2) Uani 1 1 d G . . . .
F8 F 0.07167(13) 0.41938(14) 0.23478(10) 0.067(2) Uani 1 1 d G . . . .
F9 F -0.03722(12) 0.43880(15) 0.27452(12) 0.074(2) Uani 1 1 d G . . . .
F10 F 0.04430(12) 0.57174(15) 0.32961(11) 0.092(3) Uani 1 1 d G . . . .
F11 F 0.15199(12) 0.55120(13) 0.29079(10) 0.086(3) Uani 1 1 d G . . . .
F12 F 0.02442(13) 0.50835(15) 0.21211(11) 0.088(3) Uani 1 1 d G . . . .
P4 P 0.78458(14) 1.03391(12) 0.99465(10) 0.0751(11) Uani 1 1 d G . . . .
F25 F 0.72200(13) 0.94916(13) 0.99076(9) 0.089(3) Uani 1 1 d G . . . .
F26 F 0.76624(15) 1.07708(14) 1.06581(10) 0.087(3) Uani 1 1 d G . . . .
F27 F 0.84559(14) 1.11927(12) 0.99890(11) 0.084(3) Uani 1 1 d G . . . .
F28 F 0.80389(12) 0.99199(11) 0.92481(10) 0.113(4) Uani 1 1 d G . . . .
F29 F 0.86245(14) 1.02726(13) 1.04105(10) 0.088(3) Uani 1 1 d G . . . .
F30 F 0.70500(14) 1.04529(12) 0.95347(10) 0.097(3) Uani 1 1 d G . . . .
P2 P 0.56615(15) 0.44414(12) 0.78773(12) 0.0698(10) Uani 1 1 d G . . . .
F13 F 0.58626(17) 0.37766(12) 0.73345(13) 0.093(3) Uani 1 1 d G . . . .
F14 F 0.46791(16) 0.39270(12) 0.75250(12) 0.087(3) Uani 1 1 d G . . . .
F15 F 0.54793(15) 0.51123(13) 0.84209(11) 0.093(3) Uani 1 1 d G . . . .
F16 F 0.66540(15) 0.49827(13) 0.82367(12) 0.087(3) Uani 1 1 d G . . . .
F17 F 0.56472(17) 0.39965(13) 0.84152(13) 0.085(3) Uani 1 1 d G . . . .
F18 F 0.56647(14) 0.49019(11) 0.73497(11) 0.083(3) Uani 1 1 d G . . . .
P3 P 0.72189(12) 0.90821(13) 0.51045(11) 0.0748(11) Uani 1 1 d G . . . .
F19 F 0.65502(11) 0.82954(12) 0.51417(10) 0.097(3) Uani 1 1 d G . . . .
F20 F 0.65055(13) 0.93883(12) 0.49618(11) 0.127(5) Uani 1 1 d G . . . .
F21 F 0.78785(13) 0.98738(14) 0.50793(13) 0.087(3) Uani 1 1 d G . . . .
F22 F 0.79438(11) 0.87624(14) 0.51978(12) 0.109(4) Uani 1 1 d G . . . .
F23 F 0.73948(11) 0.95076(12) 0.59164(11) 0.142(6) Uani 1 1 d G . . . .
F24 F 0.70287(13) 0.86374(15) 0.42705(11) 0.104(4) Uani 1 1 d G . . . .
Cl5 Cl 1.0300(9) 1.1734(5) 0.8222(7) 0.061(3) Uani 0.25 1 d G U P F -2
Cl6 Cl 0.9717(7) 1.0000(5) 0.7831(7) 0.054(2) Uani 0.25 1 d G U P F -2
C127 C 1.0573(10) 1.0903(8) 0.802(3) 0.060(5) Uani 0.25 1 d G U P F -2
H12A H 1.102452 1.098704 0.841581 0.072 Uiso 0.25 1 calc R U P F -2
H12B H 1.079743 1.086086 0.760133 0.072 Uiso 0.25 1 calc R U P F -2
Cl10 Cl 0.0111(10) 0.3457(11) 0.9511(11) 0.087(4) Uani 0.25 1 d G U P G -1
Cl9 Cl 0.1548(9) 0.4140(10) 0.9006(9) 0.074(3) Uani 0.25 1 d G U P G -1
C129 C 0.112(2) 0.353(4) 0.946(4) 0.088(6) Uani 0.25 1 d G U P G -1
H12C H 0.150317 0.374251 0.993705 0.106 Uiso 0.25 1 calc R U P G -1
H12D H 0.109824 0.298466 0.921003 0.106 Uiso 0.25 1 calc R U P G -1
Cl4 Cl 0.3033(7) 0.7423(6) 0.3615(7) 0.102(3) Uani 0.5 1 d G U P H -1
Cl3 Cl 0.1884(8) 0.8238(7) 0.3839(7) 0.083(3) Uani 0.5 1 d G U P H -1
C126 C 0.2025(11) 0.7398(13) 0.3320(14) 0.096(6) Uani 0.5 1 d G U P H -1
H12E H 0.159811 0.690879 0.332344 0.116 Uiso 0.5 1 calc R U P H -1
H12F H 0.193177 0.736714 0.282762 0.116 Uiso 0.5 1 calc R U P H -1
Cl2 Cl 0.177(2) 0.7953(18) 0.3788(10) 0.094(7) Uani 0.25 1 d G U P I -2
Cl1 Cl 0.1327(15) 0.7432(12) 0.2249(10) 0.096(5) Uani 0.25 1 d G U P I -2
C125 C 0.132(5) 0.7138(12) 0.2975(12) 0.095(8) Uani 0.25 1 d G U P I -2
H12G H 0.162638 0.678612 0.295098 0.114 Uiso 0.25 1 calc R U P I -2
H12H H 0.072794 0.682479 0.294573 0.114 Uiso 0.25 1 calc R U P I -2
Cl8 Cl 0.8159(9) 0.6857(8) 0.8611(11) 0.111(6) Uani 0.25 1 d G U P J -2
Cl7 Cl 0.6940(10) 0.7560(7) 0.8940(12) 0.112(6) Uani 0.25 1 d G U P J -2
C128 C 0.7991(10) 0.7661(8) 0.9162(10) 0.101(6) Uani 0.25 1 d G U P J -2
H12I H 0.835930 0.816246 0.913354 0.121 Uiso 0.25 1 calc R U P J -2
H12J H 0.815245 0.770264 0.965472 0.121 Uiso 0.25 1 calc R U P J -2
F1A F -0.0419(6) -0.2664(5) 0.3112(6) 0.101(5) Uani 0.689(16) 1 d DG U P A 1
F2A F -0.1634(7) -0.2907(5) 0.2678(5) 0.111(6) Uani 0.689(16) 1 d DG U P A 1
F3A F -0.1247(7) -0.2788(5) 0.3692(5) 0.091(4) Uani 0.689(16) 1 d DG U P A 1

loop_
_atom_site_aniso_label
_atom_site_aniso_U_11
_atom_site_aniso_U_22
_atom_site_aniso_U_33
_atom_site_aniso_U_23
_atom_site_aniso_U_13
_atom_site_aniso_U_12
Ru1 0.0482(6) 0.0408(5) 0.0480(6) 0.0107(4) 0.0074(4) 0.0125(4)
F1B 0.109(12) 0.076(11) 0.108(12) 0.030(10) 0.027(11) 0.033(10)
F2B 0.117(12) 0.074(11) 0.112(13) 0.023(11) 0.026(11) 0.038(10)
F3B 0.119(13) 0.079(11) 0.111(12) 0.036(10) 0.009(11) 0.042(10)
N1 0.061(7) 0.045(6) 0.050(6) 0.004(5) 0.013(5) 0.017(5)
N12 0.059(6) 0.044(5) 0.044(5) 0.010(4) 0.007(5) 0.016(5)
C7 0.081(10) 0.054(8) 0.054(8) 0.020(6) 0.009(7) 0.020(7)
C8 0.095(12) 0.074(10) 0.065(10) 0.009(8) -0.018(9) 0.046(10)
C9 0.071(4) 0.070(4) 0.067(5) 0.021(3) 0.018(3) 0.038(3)
C10 0.060(8) 0.062(8) 0.069(9) 0.030(7) 0.002(7) 0.008(7)
C11 0.048(7) 0.046(6) 0.055(7) 0.009(6) 0.009(6) 0.008(5)
N13 0.048(6) 0.050(6) 0.047(6) 0.007(5) 0.004(5) 0.011(5)
N24 0.060(6) 0.050(6) 0.040(5) 0.014(4) 0.003(4) 0.025(5)
C19 0.049(7) 0.062(8) 0.049(7) 0.018(6) 0.007(6) 0.015(6)
C20 0.043(7) 0.066(9) 0.083(11) 0.019(8) 0.001(7) 0.000(6)
C21 0.041(8) 0.080(11) 0.151(19) 0.052(12) 0.011(9) 0.022(8)
C22 0.076(10) 0.076(10) 0.062(9) 0.013(8) 0.011(8) 0.035(9)
C23 0.052(7) 0.068(8) 0.071(9) 0.030(7) 0.022(7) 0.026(7)
N34 0.038(5) 0.036(5) 0.058(6) 0.012(4) 0.005(4) 0.008(4)
N39 0.059(6) 0.054(6) 0.047(6) 0.017(5) 0.013(5) 0.024(5)
N50 0.078(8) 0.047(6) 0.077(8) 0.021(6) 0.028(7) 0.013(6)
C2 0.061(8) 0.060(8) 0.059(8) 0.006(7) 0.005(7) 0.020(7)
C3 0.070(9) 0.082(10) 0.075(10) 0.025(8) 0.021(8) 0.049(9)
C4 0.086(12) 0.063(9) 0.089(13) 0.010(9) 0.015(10) 0.031(9)
C5 0.081(11) 0.078(10) 0.060(9) 0.012(8) 0.008(8) 0.039(9)
C6 0.063(8) 0.056(7) 0.066(9) 0.023(7) 0.017(7) 0.029(7)
C14 0.064(8) 0.060(8) 0.052(8) 0.012(6) 0.010(6) 0.018(7)
C15 0.060(9) 0.095(12) 0.086(11) 0.050(10) 0.026(8) 0.028(8)
C16 0.104(14) 0.077(11) 0.077(11) 0.032(9) 0.027(10) 0.026(10)
C17 0.057(9) 0.079(10) 0.066(10) 0.012(8) 0.011(7) 0.004(8)
C18 0.039(6) 0.068(8) 0.052(7) 0.005(6) 0.006(5) 0.010(6)
C25 0.079(8) 0.064(7) 0.073(8) 0.024(6) 0.019(6) 0.019(6)
C26 0.092(11) 0.053(8) 0.051(8) 0.014(6) 0.013(7) 0.018(8)
C27 0.066(9) 0.038(7) 0.114(14) 0.008(8) 0.009(9) 0.017(7)
C28 0.063(9) 0.056(8) 0.081(11) 0.020(8) 0.000(8) 0.018(7)
C29 0.059(8) 0.041(6) 0.063(8) 0.019(6) 0.011(6) 0.009(6)
C30 0.072(10) 0.053(8) 0.059(8) 0.008(7) 0.022(7) 0.007(7)
C31 0.060(8) 0.060(8) 0.086(11) 0.028(8) 0.021(8) 0.014(7)
C32 0.046(7) 0.051(7) 0.062(8) 0.024(6) 0.013(6) 0.005(6)
C33 0.049(7) 0.032(6) 0.060(8) 0.013(5) 0.003(6) -0.001(5)
C35 0.053(7) 0.057(7) 0.053(7) 0.019(6) 0.005(6) 0.022(6)
C36 0.055(7) 0.037(6) 0.060(8) 0.014(6) 0.011(6) 0.000(5)
C37 0.073(9) 0.052(8) 0.061(8) 0.013(7) 0.021(7) 0.009(7)
C38 0.048(7) 0.049(7) 0.055(7) 0.018(6) 0.009(6) 0.006(5)
C40 0.044(6) 0.050(7) 0.039(6) 0.004(5) -0.003(5) 0.009(5)
C41 0.050(6) 0.034(6) 0.051(7) 0.014(5) 0.000(5) 0.012(5)
C42 0.058(7) 0.056(7) 0.046(7) 0.010(6) 0.020(6) 0.019(6)
C43 0.057(7) 0.047(7) 0.059(7) 0.020(6) 0.022(6) 0.023(6)
C44 0.046(6) 0.046(7) 0.057(7) 0.017(6) 0.007(5) 0.015(5)
C45 0.072(9) 0.036(6) 0.065(8) 0.012(6) 0.012(7) 0.015(6)
C46 0.072(9) 0.049(7) 0.060(8) 0.017(6) 0.019(7) 0.007(6)
C47 0.057(8) 0.049(7) 0.052(7) 0.020(6) 0.005(6) 0.008(6)
C48 0.073(9) 0.056(8) 0.057(8) 0.020(6) 0.016(7) 0.026(7)
C49 0.048(7) 0.046(6) 0.062(8) 0.016(6) 0.016(6) 0.016(5)
C51 0.072(9) 0.039(6) 0.059(8) 0.016(6) 0.010(7) 0.011(6)
C52 0.077(10) 0.043(7) 0.081(11) 0.012(7) 0.012(8) 0.007(7)
C53 0.082(11) 0.050(8) 0.066(9) 0.006(7) 0.010(8) 0.019(7)
C54 0.126(17) 0.056(9) 0.075(11) 0.027(8) 0.016(11) 0.030(10)
C55 0.114(15) 0.052(9) 0.070(11) 0.004(8) 0.001(10) 0.024(9)
C56 0.061(8) 0.042(7) 0.078(10) 0.016(7) 0.015(7) 0.015(6)
C57B 0.072(18) 0.057(18) 0.102(19) 0.017(17) 0.024(18) 0.006(17)
C58B 0.074(17) 0.047(17) 0.13(2) 0.015(18) 0.017(19) 0.012(16)
C59B 0.067(19) 0.053(18) 0.14(2) 0.00(2) 0.02(2) 0.011(17)
C60B 0.06(2) 0.055(18) 0.12(2) 0.03(2) 0.030(19) 0.003(18)
C61B 0.065(19) 0.071(16) 0.107(18) 0.012(16) 0.038(17) 0.005(16)
C62B 0.061(17) 0.056(16) 0.094(18) 0.031(16) 0.037(16) 0.003(15)
C57A 0.074(12) 0.041(9) 0.102(14) 0.013(10) 0.030(11) 0.011(9)
C58A 0.068(11) 0.050(11) 0.135(18) 0.020(12) 0.015(14) 0.017(9)
C59A 0.072(13) 0.058(12) 0.123(18) 0.008(13) 0.029(13) 0.021(10)
C60A 0.076(16) 0.066(12) 0.102(17) 0.007(13) 0.030(14) -0.003(12)
C61A 0.078(15) 0.072(12) 0.090(15) 0.018(11) 0.032(13) 0.007(12)
C62A 0.081(13) 0.060(10) 0.078(12) 0.028(9) 0.026(11) 0.024(10)
Ru2 0.0562(6) 0.0435(6) 0.0469(6) 0.0127(4) 0.0067(4) 0.0105(4)
F4 0.120(9) 0.059(6) 0.180(12) 0.021(7) -0.018(9) 0.038(6)
F5 0.188(13) 0.063(6) 0.152(12) 0.017(7) 0.071(10) 0.008(8)
F6 0.197(13) 0.053(6) 0.128(10) 0.015(6) -0.061(10) 0.005(7)
N63 0.068(7) 0.055(6) 0.050(6) 0.016(5) 0.019(5) 0.023(5)
N74 0.054(6) 0.049(6) 0.057(6) 0.015(5) 0.010(5) 0.004(5)
C69 0.066(9) 0.072(9) 0.050(8) 0.029(7) 0.012(6) 0.009(7)
C70 0.067(10) 0.074(10) 0.067(10) 0.018(8) 0.014(8) -0.002(8)
C71 0.068(6) 0.073(6) 0.082(6) 0.033(4) 0.014(4) 0.028(4)
C72 0.079(10) 0.065(8) 0.051(8) 0.021(7) 0.011(7) 0.029(8)
C73 0.058(8) 0.058(8) 0.066(9) 0.017(7) 0.024(7) 0.017(6)
N75 0.077(8) 0.061(7) 0.051(7) 0.011(5) 0.030(6) 0.014(6)
N96 0.047(6) 0.050(6) 0.059(6) 0.021(5) 0.012(5) 0.015(5)
N101 0.053(6) 0.048(6) 0.058(6) 0.021(5) 0.001(5) 0.013(5)
N112 0.069(8) 0.039(6) 0.079(8) 0.015(6) 0.020(6) 0.002(5)
C64 0.077(10) 0.068(9) 0.055(8) 0.027(7) 0.022(7) 0.025(8)
C65 0.073(10) 0.096(13) 0.086(12) 0.054(11) 0.034(9) 0.020(9)
C66 0.102(8) 0.107(8) 0.101(8) 0.044(5) 0.028(5) 0.037(5)
C67 0.079(13) 0.117(17) 0.107(16) 0.068(14) 0.002(11) -0.008(12)
C68 0.048(8) 0.079(11) 0.099(13) 0.036(10) -0.003(8) -0.003(7)
C76 0.067(9) 0.073(10) 0.088(11) 0.029(8) 0.029(8) 0.042(8)
C77 0.107(15) 0.129(18) 0.078(12) 0.047(12) 0.038(11) 0.062(14)
C78 0.108(7) 0.108(7) 0.108(7) 0.039(4) 0.032(4) 0.044(4)
C79 0.102(7) 0.103(7) 0.101(7) 0.038(4) 0.027(3) 0.042(4)
C80 0.081(11) 0.078(11) 0.062(10) 0.011(8) 0.012(8) 0.012(9)
C85 0.062(5) 0.065(5) 0.062(5) 0.029(4) 0.012(4) 0.017(4)
N86 0.062(5) 0.062(5) 0.062(5) 0.026(4) 0.012(4) 0.020(4)
C81 0.074(6) 0.074(6) 0.067(5) 0.029(4) 0.020(4) 0.023(4)
C82 0.095(6) 0.094(6) 0.093(6) 0.036(3) 0.025(3) 0.038(3)
C83 0.116(8) 0.106(8) 0.102(8) 0.038(5) 0.018(5) 0.055(5)
C84 0.090(7) 0.087(7) 0.089(7) 0.034(5) 0.017(5) 0.035(5)
C87 0.110(8) 0.044(6) 0.105(8) 0.029(6) -0.002(7) 0.009(6)
C88 0.081(6) 0.052(5) 0.081(6) 0.021(5) 0.005(5) 0.018(5)
C89 0.086(7) 0.054(6) 0.074(6) 0.024(5) -0.001(6) 0.015(5)
C90 0.083(7) 0.055(6) 0.067(6) 0.013(5) 0.000(6) 0.021(5)
C91 0.071(6) 0.055(6) 0.063(6) 0.010(5) 0.009(5) 0.017(5)
C92 0.072(6) 0.053(6) 0.065(6) 0.011(5) 0.015(5) 0.009(5)
C93 0.077(7) 0.053(6) 0.074(7) 0.013(5) 0.013(6) 0.011(5)
C94 0.058(8) 0.047(7) 0.086(10) 0.018(7) 0.009(7) 0.028(6)
C95 0.056(8) 0.045(7) 0.067(8) 0.020(6) 0.004(6) 0.011(6)
C97 0.055(7) 0.055(8) 0.050(7) 0.007(6) 0.004(6) 0.006(6)
C98 0.044(7) 0.058(8) 0.072(9) 0.018(7) 0.014(6) 0.014(6)
C99 0.054(8) 0.052(7) 0.071(9) 0.007(7) 0.010(7) 0.017(6)
C100 0.059(8) 0.055(7) 0.063(8) 0.030(6) 0.011(6) 0.021(6)
C102 0.054(7) 0.038(6) 0.041(6) 0.001(5) 0.000(5) 0.003(5)
C103 0.057(7) 0.052(7) 0.056(7) 0.015(6) 0.018(6) 0.021(6)
C104 0.048(7) 0.047(7) 0.068(9) 0.020(6) 0.011(6) 0.005(6)
C105 0.047(7) 0.053(7) 0.049(7) 0.008(6) 0.005(5) 0.004(6)
C106 0.047(7) 0.043(6) 0.065(8) 0.025(6) 0.012(6) 0.002(5)
C107 0.067(9) 0.037(6) 0.069(9) 0.013(6) 0.006(7) 0.007(6)
C108 0.053(8) 0.050(8) 0.084(11) 0.010(7) 0.018(7) 0.014(6)
C109 0.048(7) 0.044(7) 0.061(8) 0.005(6) -0.001(6) 0.008(6)
C110 0.051(7) 0.041(6) 0.064(8) 0.017(6) 0.006(6) 0.006(5)
C111 0.063(8) 0.042(6) 0.058(8) 0.014(6) 0.011(6) 0.015(6)
C113 0.060(8) 0.049(7) 0.086(10) 0.027(7) 0.023(7) 0.026(6)
C114 0.051(7) 0.047(7) 0.067(9) 0.010(6) 0.013(6) 0.010(6)
C115 0.065(9) 0.051(8) 0.094(12) 0.018(8) 0.020(8) 0.022(7)
C116 0.054(8) 0.050(8) 0.140(17) 0.032(10) 0.035(10) 0.021(7)
C117 0.080(11) 0.055(8) 0.089(12) 0.028(8) 0.030(9) 0.016(8)
C118 0.062(8) 0.046(7) 0.071(9) 0.017(6) 0.018(7) 0.022(6)
C119 0.063(6) 0.053(6) 0.081(7) 0.021(5) 0.020(5) 0.019(5)
C120 0.078(7) 0.059(6) 0.089(7) 0.020(6) 0.019(6) 0.014(6)
C121 0.083(7) 0.062(6) 0.088(7) 0.019(6) 0.022(6) 0.012(6)
C122 0.069(7) 0.070(7) 0.087(7) 0.013(6) 0.030(6) 0.006(6)
C123 0.060(6) 0.066(6) 0.092(8) 0.006(6) 0.018(6) 0.018(5)
C124 0.066(6) 0.058(6) 0.090(7) 0.011(6) 0.018(6) 0.019(5)
C130 0.08(2) 0.09(2) 0.10(2) 0.01(2) 0.01(2) -0.01(2)
C131 0.073(10) 0.071(11) 0.083(11) 0.017(10) -0.001(10) 0.005(10)
C132 0.059(8) 0.063(8) 0.070(8) 0.020(7) 0.011(7) 0.016(7)
C133 0.055(8) 0.060(8) 0.067(8) 0.019(7) 0.013(7) 0.023(7)
C134 0.061(8) 0.063(8) 0.071(8) 0.014(7) 0.015(7) 0.015(7)
C135 0.071(10) 0.072(10) 0.079(10) 0.013(9) 0.006(9) 0.008(9)
C136 0.075(11) 0.074(11) 0.082(11) 0.014(11) 0.001(11) 0.005(10)
C137 0.103(12) 0.110(12) 0.103(12) 0.043(10) 0.030(10) 0.038(10)
C96 0.100(7) 0.101(7) 0.099(7) 0.040(5) 0.030(5) 0.037(5)
C138 0.099(8) 0.097(8) 0.096(8) 0.041(6) 0.029(6) 0.037(6)
C139 0.097(9) 0.095(9) 0.095(9) 0.039(7) 0.029(7) 0.036(7)
C140 0.097(9) 0.096(9) 0.097(9) 0.038(7) 0.029(7) 0.037(7)
C141 0.099(8) 0.098(8) 0.098(8) 0.039(6) 0.028(6) 0.038(6)
C142 0.100(7) 0.100(7) 0.099(8) 0.040(6) 0.030(6) 0.038(6)
C143 0.086(15) 0.107(16) 0.089(16) 0.037(15) 0.022(15) 0.042(14)
C144 0.076(9) 0.098(10) 0.093(11) 0.038(9) 0.033(9) 0.044(9)
C145 0.077(9) 0.099(10) 0.097(11) 0.035(9) 0.032(9) 0.044(9)
C146 0.079(10) 0.100(11) 0.100(11) 0.036(10) 0.031(9) 0.042(9)
C147 0.077(10) 0.100(11) 0.100(11) 0.035(10) 0.033(9) 0.042(9)
C148 0.074(10) 0.099(12) 0.098(12) 0.036(10) 0.034(10) 0.044(10)
C149 0.073(10) 0.097(11) 0.091(12) 0.037(10) 0.038(10) 0.045(10)
P1 0.076(2) 0.060(2) 0.0514(19) 0.0170(16) 0.0161(17) 0.0245(18)
F7 0.079(6) 0.068(5) 0.051(4) 0.019(4) 0.014(4) 0.022(4)
F8 0.071(5) 0.072(5) 0.052(4) 0.013(4) 0.013(4) 0.030(4)
F9 0.073(5) 0.071(5) 0.072(5) 0.023(4) 0.026(4) 0.024(4)
F10 0.115(8) 0.070(6) 0.107(8) 0.037(6) 0.061(7) 0.039(6)
F11 0.092(7) 0.067(5) 0.073(6) 0.019(5) 0.031(5) 0.005(5)
F12 0.102(7) 0.104(7) 0.077(6) 0.050(6) 0.034(6) 0.045(6)
P4 0.056(2) 0.067(2) 0.081(3) 0.022(2) 0.0083(19) 0.0089(18)
F25 0.064(5) 0.058(5) 0.122(9) 0.027(5) 0.016(5) 0.007(4)
F26 0.064(5) 0.071(6) 0.097(7) 0.012(5) 0.022(5) 0.010(4)
F27 0.071(6) 0.072(6) 0.084(6) 0.022(5) 0.015(5) 0.008(5)
F28 0.138(11) 0.085(7) 0.080(7) 0.011(6) 0.034(7) 0.019(7)
F29 0.081(6) 0.087(7) 0.100(8) 0.036(6) 0.021(6) 0.038(5)
F30 0.058(5) 0.108(8) 0.097(8) 0.044(7) -0.009(5) 0.008(5)
P2 0.071(2) 0.076(2) 0.065(2) 0.035(2) 0.0152(18) 0.027(2)
F13 0.103(8) 0.101(8) 0.059(5) 0.019(5) 0.012(5) 0.035(6)
F14 0.070(6) 0.090(7) 0.088(7) 0.044(6) 0.015(5) 0.010(5)
F15 0.106(8) 0.091(7) 0.092(7) 0.042(6) 0.029(6) 0.043(6)
F16 0.073(6) 0.088(7) 0.077(6) 0.028(5) 0.004(5) 0.014(5)
F17 0.110(8) 0.066(5) 0.067(6) 0.031(5) 0.014(5) 0.023(5)
F18 0.069(6) 0.109(8) 0.072(6) 0.048(6) 0.012(5) 0.028(5)
P3 0.074(3) 0.075(3) 0.071(3) 0.019(2) 0.013(2) 0.036(2)
F19 0.075(6) 0.102(8) 0.098(8) 0.037(6) 0.011(6) 0.021(6)
F20 0.104(9) 0.167(14) 0.165(14) 0.087(12) 0.056(9) 0.090(10)
F21 0.092(7) 0.070(6) 0.104(8) 0.037(5) 0.019(6) 0.038(5)
F22 0.066(6) 0.059(5) 0.168(12) 0.030(7) -0.012(7) 0.016(5)
F23 0.217(18) 0.099(9) 0.071(7) 0.019(7) 0.043(9) 0.027(10)
F24 0.089(7) 0.120(9) 0.066(6) -0.004(6) 0.013(5) 0.037(7)
Cl5 0.078(8) 0.051(6) 0.059(7) 0.013(5) 0.024(6) 0.033(6)
Cl6 0.045(5) 0.052(5) 0.063(6) 0.018(5) 0.017(5) 0.018(4)
C127 0.058(6) 0.059(6) 0.062(6) 0.022(4) 0.015(4) 0.023(4)
Cl10 0.069(8) 0.097(9) 0.104(10) 0.032(8) 0.034(7) 0.044(7)
Cl9 0.074(7) 0.095(8) 0.077(8) 0.043(7) 0.034(6) 0.049(7)
C129 0.077(9) 0.099(10) 0.097(10) 0.035(9) 0.033(9) 0.043(9)
Cl4 0.097(6) 0.074(5) 0.113(7) 0.014(5) 0.033(6) 0.025(5)
Cl3 0.092(6) 0.072(7) 0.091(6) 0.033(5) 0.032(5) 0.033(6)
C126 0.097(7) 0.092(7) 0.098(7) 0.035(5) 0.027(5) 0.036(5)
Cl2 0.092(10) 0.093(12) 0.092(9) 0.037(9) 0.025(8) 0.031(10)
Cl1 0.126(13) 0.082(10) 0.096(11) 0.044(9) 0.047(10) 0.043(9)
C125 0.100(10) 0.089(10) 0.098(10) 0.036(9) 0.030(9) 0.039(9)
Cl8 0.109(9) 0.109(9) 0.105(9) 0.037(7) 0.027(7) 0.035(7)
Cl7 0.107(9) 0.115(9) 0.110(10) 0.045(8) 0.028(8) 0.037(8)
C128 0.101(7) 0.102(7) 0.100(7) 0.039(4) 0.029(4) 0.039(4)
F1A 0.100(9) 0.062(7) 0.132(11) 0.021(7) 0.043(8) 0.032(7)
F2A 0.125(10) 0.072(7) 0.103(10) 0.017(7) -0.023(8) 0.039(8)
F3A 0.125(10) 0.071(7) 0.088(8) 0.034(6) 0.043(7) 0.044(7)

loop_
_atom_type_symbol
_atom_type_description
_atom_type_scat_dispersion_real
_atom_type_scat_dispersion_imag
_atom_type_scat_source
C C 0.0181 0.0091 'International Tables Vol C Tables 4.2.6.8 and 6.1.1.4'
H H 0.0000 0.0000 'International Tables Vol C Tables 4.2.6.8 and 6.1.1.4'
Cl Cl 0.3639 0.7018 'International Tables Vol C Tables 4.2.6.8 and 6.1.1.4'
F F 0.0727 0.0534 'International Tables Vol C Tables 4.2.6.8 and 6.1.1.4'
N N 0.0311 0.0180 'International Tables Vol C Tables 4.2.6.8 and 6.1.1.4'
P P 0.2955 0.4335 'International Tables Vol C Tables 4.2.6.8 and 6.1.1.4'
Ru Ru 0.0552 3.2960 'International Tables Vol C Tables 4.2.6.8 and 6.1.1.4'

loop_
_exptl_crystal_face_index_h
_exptl_crystal_face_index_k
_exptl_crystal_face_index_l
_exptl_crystal_face_perp_dist
1.00 0.00 -1.00 0.0080
-1.00 0.00 1.00 0.0160
-1.00 0.00 -2.00 0.0440
1.00 0.00 2.00 0.0330
0.00 -1.00 0.00 0.0830
0.00 1.00 0.00 0.0630

loop_
_geom_angle_atom_site_label_1
_geom_angle_atom_site_label_2
_geom_angle_atom_site_label_3
_geom_angle
_geom_angle_site_symmetry_1
_geom_angle_site_symmetry_3
_geom_angle_publ_flag
N1 Ru1 N39 175.5(4) . . ?
N12 Ru1 N1 77.6(4) . . ?
N12 Ru1 N24 172.8(3) . . ?
N12 Ru1 N34 87.9(4) . . ?
N12 Ru1 N39 98.6(4) . . ?
N13 Ru1 N1 88.3(5) . . ?
N13 Ru1 N12 95.8(4) . . ?
N13 Ru1 N24 78.7(4) . . ?
N13 Ru1 N34 172.5(4) . . ?
N13 Ru1 N39 94.5(4) . . ?
N24 Ru1 N1 97.4(4) . . ?
N24 Ru1 N34 98.1(4) . . ?
N24 Ru1 N39 86.5(4) . . ?
N34 Ru1 N1 98.9(4) . . ?
N34 Ru1 N39 78.4(4) . . ?
C2 N1 Ru1 124.8(10) . . ?
C6 N1 Ru1 116.7(10) . . ?
C6 N1 C2 118.4(12) . . ?
C7 N12 Ru1 116.2(4) . . ?
C7 N12 C11 120.0 . . ?
C11 N12 Ru1 123.6(4) . . ?
N12 C7 C8 120.0 . . ?
N12 C7 C6 113.2(8) . . ?
C8 C7 C6 126.8(8) . . ?
C7 C8 H8 120.0 . . ?
C9 C8 C7 120.0 . . ?
C9 C8 H8 120.0 . . ?
C8 C9 H9 120.0 . . ?
C10 C9 C8 120.0 . . ?
C10 C9 H9 120.0 . . ?
C9 C10 H10 120.0 . . ?
C11 C10 C9 120.0 . . ?
C11 C10 H10 120.0 . . ?
N12 C11 H11 120.0 . . ?
C10 C11 N12 120.0 . . ?
C10 C11 H11 120.0 . . ?
C14 N13 Ru1 125.3(10) . . ?
C14 N13 C18 118.1(13) . . ?
C18 N13 Ru1 115.9(10) . . ?
C19 N24 Ru1 115.0(4) . . ?
C19 N24 C23 120.0 . . ?
C23 N24 Ru1 124.9(4) . . ?
N24 C19 C20 120.0 . . ?
N24 C19 C18 114.3(7) . . ?
C20 C19 C18 125.7(7) . . ?
C19 C20 H20 120.0 . . ?
C21 C20 C19 120.0 . . ?
C21 C20 H20 120.0 . . ?
C20 C21 H21 120.0 . . ?
C20 C21 C22 120.0 . . ?
C22 C21 H21 120.0 . . ?
C21 C22 H22 120.0 . . ?
C23 C22 C21 120.0 . . ?
C23 C22 H22 120.0 . . ?
N24 C23 H23 120.0 . . ?
C22 C23 N24 120.0 . . ?
C22 C23 H23 120.0 . . ?
C33 N34 Ru1 126.0(9) . . ?
C33 N34 C35 119.0(12) . . ?
C35 N34 Ru1 114.7(8) . . ?
C38 N39 Ru1 115.1(9) . . ?
C38 N39 C40 120.8(12) . . ?
C40 N39 Ru1 124.0(9) . . ?
C47 N50 C51 122.7(13) . . ?
C47 N50 C57B 121(2) . . ?
C47 N50 C57A 115.7(14) . . ?
C51 N50 C57B 115(2) . . ?
C51 N50 C57A 120.9(13) . . ?
N1 C2 H2 118.9 . . ?
N1 C2 C3 122.2(14) . . ?
C3 C2 H2 118.9 . . ?
C2 C3 H3 121.1 . . ?
C4 C3 C2 117.7(15) . . ?
C4 C3 H3 121.1 . . ?
C3 C4 H4 119.2 . . ?
C3 C4 C5 121.6(17) . . ?
C5 C4 H4 119.2 . . ?
C4 C5 H5 121.2 . . ?
C4 C5 C6 117.5(16) . . ?
C6 C5 H5 121.2 . . ?
N1 C6 C7 115.5(12) . . ?
N1 C6 C5 122.2(14) . . ?
C5 C6 C7 122.2(13) . . ?
N13 C14 H14 118.6 . . ?
N13 C14 C15 122.7(15) . . ?
C15 C14 H14 118.6 . . ?
C14 C15 H15 121.1 . . ?
C14 C15 C16 117.8(16) . . ?
C16 C15 H15 121.1 . . ?
C15 C16 H16 121.4 . . ?
C17 C16 C15 117.1(18) . . ?
C17 C16 H16 121.4 . . ?
C16 C17 H17 118.5 . . ?
C16 C17 C18 123.0(17) . . ?
C18 C17 H17 118.5 . . ?
N13 C18 C19 115.1(12) . . ?
N13 C18 C17 121.3(15) . . ?
C17 C18 C19 123.5(13) . . ?
F1B C25 F2B 103.4(10) . . ?
F1B C25 C26 113.3(18) . . ?
F2B C25 C26 109.7(18) . . ?
F3B C25 F1B 105.2(11) . . ?
F3B C25 F2B 103.7(10) . . ?
F3B C25 C26 120.0(18) . . ?
F1A C25 C26 115.1(11) . . ?
F1A C25 F3A 102.8(7) . . ?
F2A C25 C26 114.6(10) . . ?
F2A C25 F1A 104.2(7) . . ?
F2A C25 F3A 104.7(7) . . ?
F3A C25 C26 114.0(10) . . ?
C27 C26 C25 118.7(15) . . ?
C31 C26 C25 123.9(15) . . ?
C31 C26 C27 117.2(14) . . ?
C26 C27 H27 119.9 . . ?
C28 C27 C26 120.2(16) . . ?
C28 C27 H27 119.9 . . ?
C27 C28 H28 120.1 . . ?
C29 C28 C27 119.7(15) . . ?
C29 C28 H28 120.1 . . ?
C28 C29 C32 119.3(13) . . ?
C30 C29 C28 118.8(14) . . ?
C30 C29 C32 121.9(14) . . ?
C29 C30 H30 119.8 . . ?
C31 C30 C29 120.4(17) . . ?
C31 C30 H30 119.8 . . ?
C26 C31 H31 118.2 . . ?
C30 C31 C26 123.5(16) . . ?
C30 C31 H31 118.2 . . ?
C33 C32 C29 120.5(13) . . ?
C37 C32 C29 120.6(13) . . ?
C37 C32 C33 118.8(14) . . ?
N34 C33 C32 122.3(14) . . ?
N34 C33 H33 118.8 . . ?
C32 C33 H33 118.8 . . ?
N34 C35 C36 120.0(13) . . ?
N34 C35 C38 115.7(12) . . ?
C36 C35 C38 124.3(13) . . ?
C35 C36 H36 120.2 . . ?
C37 C36 C35 119.6(14) . . ?
C37 C36 H36 120.2 . . ?
C32 C37 C36 120.2(14) . . ?
C32 C37 H37 119.9 . . ?
C36 C37 H37 119.9 . . ?
N39 C38 C35 115.9(13) . . ?
N39 C38 C43 120.3(12) . . ?
C43 C38 C35 123.7(12) . . ?
N39 C40 H40 118.8 . . ?
N39 C40 C41 122.4(12) . . ?
C41 C40 H40 118.8 . . ?
C40 C41 C42 117.8(11) . . ?
C40 C41 C44 120.3(12) . . ?
C42 C41 C44 121.8(12) . . ?
C41 C42 H42 120.2 . . ?
C43 C42 C41 119.6(12) . . ?
C43 C42 H42 120.2 . . ?
C38 C43 H43 120.4 . . ?
C42 C43 C38 119.1(12) . . ?
C42 C43 H43 120.4 . . ?
C45 C44 C41 121.8(13) . . ?
C45 C44 C49 119.0(12) . . ?
C49 C44 C41 119.2(12) . . ?
C44 C45 H45 118.8 . . ?
C44 C45 C46 122.3(14) . . ?
C46 C45 H45 118.8 . . ?
C45 C46 H46 120.9 . . ?
C47 C46 C45 118.2(14) . . ?
C47 C46 H46 120.9 . . ?
C46 C47 N50 117.7(13) . . ?
C48 C47 N50 123.7(14) . . ?
C48 C47 C46 118.5(13) . . ?
C47 C48 H48 119.5 . . ?
C49 C48 C47 121.1(14) . . ?
C49 C48 H48 119.5 . . ?
C44 C49 C48 120.9(13) . . ?
C44 C49 H49 119.6 . . ?
C48 C49 H49 119.6 . . ?
C52 C51 N50 118.7(15) . . ?
C56 C51 N50 122.3(13) . . ?
C56 C51 C52 119.0(15) . . ?
C51 C52 H52 119.6 . . ?
C53 C52 C51 120.8(18) . . ?
C53 C52 H52 119.6 . . ?
C52 C53 H53 120.1 . . ?
C52 C53 C54 119.8(16) . . ?
C54 C53 H53 120.1 . . ?
C53 C54 H54 120.6 . . ?
C53 C54 C55 118.7(19) . . ?
C55 C54 H54 120.6 . . ?
C54 C55 H55 120.9 . . ?
C56 C55 C54 118(2) . . ?
C56 C55 H55 120.9 . . ?
C51 C56 C55 123.1(16) . . ?
C51 C56 H56 118.4 . . ?
C55 C56 H56 118.4 . . ?
C58B C57B N50 111(5) . . ?
C58B C57B C62B 120.0 . . ?
C62B C57B N50 128(5) . . ?
C57B C58B H58B 120.0 . . ?
C57B C58B C59B 120.0 . . ?
C59B C58B H58B 120.0 . . ?
C58B C59B H59B 120.0 . . ?
C58B C59B C60B 120.0 . . ?
C60B C59B H59B 120.0 . . ?
C59B C60B H60B 120.0 . . ?
C59B C60B C61B 120.0 . . ?
C61B C60B H60B 120.0 . . ?
C60B C61B H61B 120.0 . . ?
C62B C61B C60B 120.0 . . ?
C62B C61B H61B 120.0 . . ?
C57B C62B H62B 120.0 . . ?
C61B C62B C57B 120.0 . . ?
C61B C62B H62B 120.0 . . ?
C58A C57A N50 123.5(19) . . ?
C58A C57A C62A 120.0 . . ?
C62A C57A N50 116.1(19) . . ?
C57A C58A H58A 120.0 . . ?
C59A C58A C57A 120.0 . . ?
C59A C58A H58A 120.0 . . ?
C58A C59A H59A 120.0 . . ?
C58A C59A C60A 120.0 . . ?
C60A C59A H59A 120.0 . . ?
C59A C60A H60A 120.0 . . ?
C59A C60A C61A 120.0 . . ?
C61A C60A H60A 120.0 . . ?
C60A C61A H61A 120.0 . . ?
C62A C61A C60A 120.0 . . ?
C62A C61A H61A 120.0 . . ?
C57A C62A H62A 120.0 . . ?
C61A C62A C57A 120.0 . . ?
C61A C62A H62A 120.0 . . ?
N63 Ru2 N74 78.9(4) . . ?
N63 Ru2 N75 88.1(5) . . ?
N63 Ru2 N96 96.5(4) . . ?
N63 Ru2 N101 173.6(5) . . ?
N63 Ru2 N86 95.1(4) . . ?
N74 Ru2 N75 96.0(5) . . ?
N74 Ru2 N96 86.4(4) . . ?
N74 Ru2 N101 96.7(4) . . ?
N74 Ru2 N86 171.7(4) . . ?
N96 Ru2 N75 175.2(5) . . ?
N101 Ru2 N75 96.9(5) . . ?
N101 Ru2 N96 78.6(5) . . ?
N101 Ru2 N86 89.8(4) . . ?
N86 Ru2 N75 77.9(5) . . ?
N86 Ru2 N96 100.1(4) . . ?
C64 N63 Ru2 126.7(11) . . ?
C64 N63 C68 117.3(14) . . ?
C68 N63 Ru2 115.7(11) . . ?
C69 N74 Ru2 115.4(4) . . ?
C69 N74 C73 120.0 . . ?
C73 N74 Ru2 124.6(4) . . ?
N74 C69 C68 114.7(9) . . ?
C70 C69 N74 120.0 . . ?
C70 C69 C68 125.3(9) . . ?
C69 C70 H70 120.0 . . ?
C71 C70 C69 120.0 . . ?
C71 C70 H70 120.0 . . ?
C70 C71 H71 120.0 . . ?
C70 C71 C72 120.0 . . ?
C72 C71 H71 120.0 . . ?
C71 C72 H72 120.0 . . ?
C73 C72 C71 120.0 . . ?
C73 C72 H72 120.0 . . ?
N74 C73 H73 120.0 . . ?
C72 C73 N74 120.0 . . ?
C72 C73 H73 120.0 . . ?
C76 N75 Ru2 124.1(11) . . ?
C80 N75 Ru2 116.6(13) . . ?
C80 N75 C76 119.2(15) . . ?
C95 N96 Ru2 126.8(10) . . ?
C95 N96 C97 117.4(13) . . ?
C97 N96 Ru2 115.2(9) . . ?
C100 N101 Ru2 117.2(9) . . ?
C102 N101 Ru2 125.4(10) . . ?
C102 N101 C100 117.3(12) . . ?
C109 N112 C113 123.7(13) . . ?
C109 N112 C119 114.5(12) . . ?
C119 N112 C113 119.7(13) . . ?
N63 C64 H64 118.1 . . ?
C65 C64 N63 123.9(16) . . ?
C65 C64 H64 118.1 . . ?
C64 C65 H65 119.9 . . ?
C64 C65 C66 120.2(18) . . ?
C66 C65 H65 119.9 . . ?
C65 C66 H66 121.9 . . ?
C65 C66 C67 116(2) . . ?
C67 C66 H66 121.9 . . ?
C66 C67 H67 119.5 . . ?
C68 C67 C66 121(2) . . ?
C68 C67 H67 119.5 . . ?
N63 C68 C69 115.0(13) . . ?
N63 C68 C67 120.4(18) . . ?
C67 C68 C69 124.3(16) . . ?
N75 C76 H76 120.2 . . ?
N75 C76 C77 119.6(18) . . ?
C77 C76 H76 120.2 . . ?
C76 C77 H77 118.7 . . ?
C78 C77 C76 123(2) . . ?
C78 C77 H77 118.7 . . ?
C77 C78 H78 119.2 . . ?
C77 C78 C79 122(3) . . ?
C79 C78 H78 119.2 . . ?
C78 C79 H79 122.6 . . ?
C80 C79 C78 115(2) . . ?
C80 C79 H79 122.6 . . ?
N75 C80 C79 122(2) . . ?
N75 C80 C81 114.5(16) . . ?
C79 C80 C81 123.3(17) . . ?
N86 C85 H85 120.0 . . ?
N86 C85 C84 120.0 . . ?
C84 C85 H85 120.0 . . ?
C85 N86 Ru2 123.8(5) . . ?
C85 N86 C81 120.0 . . ?
C81 N86 Ru2 115.9(5) . . ?
N86 C81 C80 114.1(10) . . ?
N86 C81 C82 120.0 . . ?
C82 C81 C80 125.8(10) . . ?
C81 C82 H82 120.0 . . ?
C83 C82 C81 120.0 . . ?
C83 C82 H82 120.0 . . ?
C82 C83 H83 120.0 . . ?
C82 C83 C84 120.0 . . ?
C84 C83 H83 120.0 . . ?
C85 C84 H84 120.0 . . ?
C83 C84 C85 120.0 . . ?
C83 C84 H84 120.0 . . ?
F4 C87 C88 109.4(17) . . ?
F5 C87 F4 101.4(19) . . ?
F5 C87 F6 108.1(19) . . ?
F5 C87 C88 115(2) . . ?
F6 C87 F4 104(2) . . ?
F6 C87 C88 117.1(17) . . ?
C89 C88 C87 122.7(19) . . ?
C89 C88 C93 118.9(16) . . ?
C93 C88 C87 118.1(18) . . ?
C88 C89 H89 118.4 . . ?
C88 C89 C90 123.2(18) . . ?
C90 C89 H89 118.4 . . ?
C89 C90 H90 120.7 . . ?
C89 C90 C91 118.6(17) . . ?
C91 C90 H90 120.7 . . ?
C90 C91 C94 120.2(15) . . ?
C92 C91 C90 117.9(15) . . ?
C92 C91 C94 121.8(16) . . ?
C91 C92 H92 119.9 . . ?
C93 C92 C91 120.2(17) . . ?
C93 C92 H92 119.9 . . ?
C88 C93 H93 119.6 . . ?
C92 C93 C88 120.9(17) . . ?
C92 C93 H93 119.6 . . ?
C95 C94 C91 121.5(15) . . ?
C95 C94 C99 116.2(13) . . ?
C99 C94 C91 122.2(15) . . ?
N96 C95 C94 125.6(14) . . ?
N96 C95 H95 117.2 . . ?
C94 C95 H95 117.2 . . ?
N96 C97 C100 114.7(13) . . ?
C98 C97 N96 119.6(14) . . ?
C98 C97 C100 125.6(14) . . ?
C97 C98 H98 119.0 . . ?
C97 C98 C99 122.0(14) . . ?
C99 C98 H98 119.0 . . ?
C94 C99 H99 120.5 . . ?
C98 C99 C94 119.0(14) . . ?
C98 C99 H99 120.5 . . ?
N101 C100 C97 113.8(13) . . ?
N101 C100 C105 121.6(13) . . ?
C105 C100 C97 124.6(14) . . ?
N101 C102 H102 118.2 . . ?
N101 C102 C103 123.6(13) . . ?
C103 C102 H102 118.2 . . ?
C102 C103 C104 117.4(13) . . ?
C102 C103 C106 121.4(12) . . ?
C104 C103 C106 121.2(13) . . ?
C103 C104 H104 120.2 . . ?
C105 C104 C103 119.6(13) . . ?
C105 C104 H104 120.2 . . ?
C100 C105 H105 119.8 . . ?
C104 C105 C100 120.4(14) . . ?
C104 C105 H105 119.8 . . ?
C107 C106 C103 120.5(12) . . ?
C111 C106 C103 120.2(13) . . ?
C111 C106 C107 119.3(13) . . ?
C106 C107 H107 119.3 . . ?
C108 C107 C106 121.4(14) . . ?
C108 C107 H107 119.3 . . ?
C107 C108 H108 119.4 . . ?
C107 C108 C109 121.1(15) . . ?
C109 C108 H108 119.4 . . ?
N112 C109 C110 122.5(12) . . ?
C108 C109 N112 120.2(14) . . ?
C108 C109 C110 117.3(13) . . ?
C109 C110 H110 119.5 . . ?
C111 C110 C109 121.0(13) . . ?
C111 C110 H110 119.5 . . ?
C106 C111 C110 119.9(14) . . ?
C106 C111 H111 120.0 . . ?
C110 C111 H111 120.0 . . ?
C114 C113 N112 119.6(14) . . ?
C118 C113 N112 120.6(15) . . ?
C118 C113 C114 119.8(14) . . ?
C113 C114 H114 120.0 . . ?
C113 C114 C115 119.9(15) . . ?
C115 C114 H114 120.0 . . ?
C114 C115 H115 120.0 . . ?
C116 C115 C114 120.0(16) . . ?
C116 C115 H115 120.0 . . ?
C115 C116 H116 119.6 . . ?
C115 C116 C117 120.7(15) . . ?
C117 C116 H116 119.6 . . ?
C116 C117 H117 121.2 . . ?
C118 C117 C116 117.6(16) . . ?
C118 C117 H117 121.2 . . ?
C113 C118 C117 121.7(15) . . ?
C113 C118 H118 119.2 . . ?
C117 C118 H118 119.2 . . ?
N112 C119 C124 119.3(16) . . ?
C120 C119 N112 119.1(15) . . ?
C120 C119 C124 121.5(17) . . ?
C119 C120 H120 119.3 . . ?
C119 C120 C121 121.4(19) . . ?
C121 C120 H120 119.3 . . ?
C120 C121 H121 120.0 . . ?
C120 C121 C122 120(2) . . ?
C122 C121 H121 120.0 . . ?
C121 C122 H122 121.5 . . ?
C123 C122 C121 116.9(17) . . ?
C123 C122 H122 121.5 . . ?
C122 C123 H123 118.0 . . ?
C122 C123 C124 124.1(18) . . ?
C124 C123 H123 118.0 . . ?
C119 C124 C123 116.0(19) . . ?
C119 C124 H124 122.0 . . ?
C123 C124 H124 122.0 . . ?
H13A C130 H13B 109.5 . . ?
H13A C130 H13C 109.5 . . ?
H13B C130 H13C 109.5 . . ?
C131 C130 H13A 109.5 . . ?
C131 C130 H13B 109.5 . . ?
C131 C130 H13C 109.5 . . ?
C132 C131 C130 120.81(7) . . ?
C136 C131 C130 120.95(6) . . ?
C136 C131 C132 118.2 . . ?
C131 C132 H132 119.5 . . ?
C133 C132 C131 121.0 . . ?
C133 C132 H132 119.5 . . ?
C132 C133 H133 119.9 . . ?
C132 C133 C134 120.2 . . ?
C134 C133 H133 119.9 . . ?
C133 C134 H134 120.3 . . ?
C135 C134 C133 119.4 . . ?
C135 C134 H134 120.3 . . ?
C134 C135 H135 119.9 . . ?
C136 C135 C134 120.2 . . ?
C136 C135 H135 119.9 . . ?
C131 C136 H136 119.5 . . ?
C135 C136 C131 121.1 . . ?
C135 C136 H136 119.5 . . ?
H13D C137 H13E 109.5 . . ?
H13D C137 H13F 109.5 . . ?
H13E C137 H13F 109.5 . . ?
C96 C137 H13D 109.5 . . ?
C96 C137 H13E 109.5 . . ?
C96 C137 H13F 109.5 . . ?
C138 C96 C137 120.9 . . ?
C142 C96 C137 120.91(8) . . ?
C142 C96 C138 118.17(5) . . ?
C96 C138 H138 119.5 . . ?
C139 C138 C96 121.0 . . ?
C139 C138 H138 119.5 . . ?
C138 C139 H139 119.9 . . ?
C140 C139 C138 120.12(8) . . ?
C140 C139 H139 119.9 . . ?
C139 C140 H140 120.2 . . ?
C139 C140 C141 119.55(7) . . ?
C141 C140 H140 120.2 . . ?
C140 C141 H141 120.0 . . ?
C140 C141 C142 120.1 . . ?
C142 C141 H141 120.0 . . ?
C96 C142 H142 119.5 . . ?
C141 C142 C96 121.08(8) . . ?
C141 C142 H142 119.5 . . ?
H14A C143 H14B 109.5 . . ?
H14A C143 H14C 109.5 . . ?
H14B C143 H14C 109.5 . . ?
C144 C143 H14A 109.5 . . ?
C144 C143 H14B 109.5 . . ?
C144 C143 H14C 109.5 . . ?
C145 C144 C143 120.9 . . ?
C145 C144 C149 118.1 . . ?
C149 C144 C143 120.9 . . ?
C144 C145 H145 119.5 . . ?
C146 C145 C144 121.1 . . ?
C146 C145 H145 119.5 . . ?
C145 C146 H146 119.9 . . ?
C145 C146 C147 120.2 . . ?
C147 C146 H146 119.9 . . ?
C146 C147 H147 120.3 . . ?
C146 C147 C148 119.4 . . ?
C148 C147 H147 120.3 . . ?
C147 C148 H148 119.9 . . ?
C149 C148 C147 120.2 . . ?
C149 C148 H148 119.9 . . ?
C144 C149 H149 119.5 . . ?
C148 C149 C144 121.1 . . ?
C148 C149 H149 119.5 . . ?
F7 P1 F8 89.8 . . ?
F7 P1 F9 88.8 . . ?
F7 P1 F10 90.5 . . ?
F7 P1 F12 178.1 . . ?
F8 P1 F9 90.5 . . ?
F8 P1 F10 179.4 . . ?
F10 P1 F9 90.0 . . ?
F11 P1 F7 90.6 . . ?
F11 P1 F8 89.6 . . ?
F11 P1 F9 179.4 . . ?
F11 P1 F10 89.9 . . ?
F11 P1 F12 91.0 . . ?
F12 P1 F8 89.3 . . ?
F12 P1 F9 89.6 . . ?
F12 P1 F10 90.5 . . ?
F25 P4 F29 90.9 . . ?
F25 P4 F30 89.8 . . ?
F26 P4 F25 89.9 . . ?
F26 P4 F27 89.3 . . ?
F26 P4 F29 88.9 . . ?
F26 P4 F30 86.6 . . ?
F27 P4 F25 178.8 . . ?
F27 P4 F29 89.9 . . ?
F27 P4 F30 89.3 . . ?
F28 P4 F25 90.6 . . ?
F28 P4 F26 179.3 . . ?
F28 P4 F27 90.2 . . ?
F28 P4 F29 90.6 . . ?
F28 P4 F30 93.9 . . ?
F29 P4 F30 175.4 . . ?
F13 P2 F16 90.9 . . ?
F14 P2 F13 90.2 . . ?
F14 P2 F16 178.6 . . ?
F14 P2 F17 89.9 . . ?
F14 P2 F18 89.8 . . ?
F15 P2 F13 179.0 . . ?
F15 P2 F14 90.8 . . ?
F15 P2 F16 88.1 . . ?
F15 P2 F17 89.8 . . ?
F15 P2 F18 88.7 . . ?
F17 P2 F13 90.4 . . ?
F17 P2 F16 91.0 . . ?
F17 P2 F18 178.5 . . ?
F18 P2 F13 91.1 . . ?
F18 P2 F16 89.3 . . ?
F20 P3 F19 90.4 . . ?
F20 P3 F21 89.0 . . ?
F20 P3 F22 176.3 . . ?
F20 P3 F24 89.2 . . ?
F21 P3 F19 178.9 . . ?
F21 P3 F24 90.4 . . ?
F22 P3 F19 90.9 . . ?
F22 P3 F21 89.8 . . ?
F22 P3 F24 87.3 . . ?
F23 P3 F19 88.8 . . ?
F23 P3 F20 90.6 . . ?
F23 P3 F21 90.3 . . ?
F23 P3 F22 92.9 . . ?
F23 P3 F24 179.4 . . ?
F24 P3 F19 90.6 . . ?
Cl5 C127 Cl6 112.9 . . ?
Cl5 C127 H12A 109.0 . . ?
Cl5 C127 H12B 109.0 . . ?
Cl6 C127 H12A 109.0 . . ?
Cl6 C127 H12B 109.0 . . ?
H12A C127 H12B 107.8 . . ?
Cl10 C129 H12C 109.0 . . ?
Cl10 C129 H12D 109.0 . . ?
Cl9 C129 Cl10 112.9 . . ?
Cl9 C129 H12C 109.0 . . ?
Cl9 C129 H12D 109.0 . . ?
H12C C129 H12D 107.8 . . ?
Cl4 C126 Cl3 112.9 . . ?
Cl4 C126 H12E 109.0 . . ?
Cl4 C126 H12F 109.0 . . ?
Cl3 C126 H12E 109.0 . . ?
Cl3 C126 H12F 109.0 . . ?
H12E C126 H12F 107.8 . . ?
Cl2 C125 H12G 109.0 . . ?
Cl2 C125 H12H 109.0 . . ?
Cl1 C125 Cl2 112.9 . . ?
Cl1 C125 H12G 109.0 . . ?
Cl1 C125 H12H 109.0 . . ?
H12G C125 H12H 107.8 . . ?
Cl8 C128 Cl7 113.0 . . ?
Cl8 C128 H12I 109.0 . . ?
Cl8 C128 H12J 109.0 . . ?
Cl7 C128 H12I 109.0 . . ?
Cl7 C128 H12J 109.0 . . ?
H12I C128 H12J 107.8 . . ?

loop_
_geom_bond_atom_site_label_1
_geom_bond_atom_site_label_2
_geom_bond_distance
_geom_bond_site_symmetry_2
_geom_bond_publ_flag
Ru1 N1 2.070(11) . ?
Ru1 N12 2.061(6) . ?
Ru1 N13 2.054(12) . ?
Ru1 N24 2.064(6) . ?
Ru1 N34 2.066(10) . ?
Ru1 N39 2.096(11) . ?
F1B C25 1.269(10) . ?
F2B C25 1.284(10) . ?
F3B C25 1.265(10) . ?
N1 C2 1.37(2) . ?
N1 C6 1.33(2) . ?
N12 C7 1.3900 . ?
N12 C11 1.3900 . ?
C7 C8 1.3900 . ?
C7 C6 1.460(15) . ?
C8 H8 0.9500 . ?
C8 C9 1.3900 . ?
C9 H9 0.9500 . ?
C9 C10 1.3900 . ?
C10 H10 0.9500 . ?
C10 C11 1.3900 . ?
C11 H11 0.9500 . ?
N13 C14 1.35(2) . ?
N13 C18 1.360(18) . ?
N24 C19 1.3900 . ?
N24 C23 1.3900 . ?
C19 C20 1.3900 . ?
C19 C18 1.461(18) . ?
C20 H20 0.9500 . ?
C20 C21 1.3900 . ?
C21 H21 0.9500 . ?
C21 C22 1.3900 . ?
C22 H22 0.9500 . ?
C22 C23 1.3900 . ?
C23 H23 0.9500 . ?
N34 C33 1.345(16) . ?
N34 C35 1.364(18) . ?
N39 C38 1.326(18) . ?
N39 C40 1.346(17) . ?
N50 C47 1.416(18) . ?
N50 C51 1.42(2) . ?
N50 C57B 1.425(18) . ?
N50 C57A 1.432(17) . ?
C2 H2 0.9500 . ?
C2 C3 1.40(2) . ?
C3 H3 0.9500 . ?
C3 C4 1.36(3) . ?
C4 H4 0.9500 . ?
C4 C5 1.38(3) . ?
C5 H5 0.9500 . ?
C5 C6 1.41(2) . ?
C14 H14 0.9500 . ?
C14 C15 1.39(2) . ?
C15 H15 0.9500 . ?
C15 C16 1.45(3) . ?
C16 H16 0.9500 . ?
C16 C17 1.33(3) . ?
C17 H17 0.9500 . ?
C17 C18 1.36(2) . ?
C25 C26 1.459(19) . ?
C25 F1A 1.293(9) . ?
C25 F2A 1.269(9) . ?
C25 F3A 1.293(9) . ?
C26 C27 1.42(2) . ?
C26 C31 1.35(2) . ?
C27 H27 0.9500 . ?
C27 C28 1.40(2) . ?
C28 H28 0.9500 . ?
C28 C29 1.39(2) . ?
C29 C30 1.38(2) . ?
C29 C32 1.517(19) . ?
C30 H30 0.9500 . ?
C30 C31 1.35(2) . ?
C31 H31 0.9500 . ?
C32 C33 1.392(18) . ?
C32 C37 1.35(2) . ?
C33 H33 0.9500 . ?
C35 C36 1.40(2) . ?
C35 C38 1.459(19) . ?
C36 H36 0.9500 . ?
C36 C37 1.38(2) . ?
C37 H37 0.9500 . ?
C38 C43 1.409(19) . ?
C40 H40 0.9500 . ?
C40 C41 1.375(19) . ?
C41 C42 1.402(19) . ?
C41 C44 1.522(17) . ?
C42 H42 0.9500 . ?
C42 C43 1.383(19) . ?
C43 H43 0.9500 . ?
C44 C45 1.35(2) . ?
C44 C49 1.37(2) . ?
C45 H45 0.9500 . ?
C45 C46 1.405(19) . ?
C46 H46 0.9500 . ?
C46 C47 1.40(2) . ?
C47 C48 1.38(2) . ?
C48 H48 0.9500 . ?
C48 C49 1.38(2) . ?
C49 H49 0.9500 . ?
C51 C52 1.39(2) . ?
C51 C56 1.37(2) . ?
C52 H52 0.9500 . ?
C52 C53 1.38(2) . ?
C53 H53 0.9500 . ?
C53 C54 1.41(3) . ?
C54 H54 0.9500 . ?
C54 C55 1.43(3) . ?
C55 H55 0.9500 . ?
C55 C56 1.37(3) . ?
C56 H56 0.9500 . ?
C57B C58B 1.3900 . ?
C57B C62B 1.3900 . ?
C58B H58B 0.9500 . ?
C58B C59B 1.3900 . ?
C59B H59B 0.9500 . ?
C59B C60B 1.3900 . ?
C60B H60B 0.9500 . ?
C60B C61B 1.3900 . ?
C61B H61B 0.9500 . ?
C61B C62B 1.3900 . ?
C62B H62B 0.9500 . ?
C57A C58A 1.3900 . ?
C57A C62A 1.3900 . ?
C58A H58A 0.9500 . ?
C58A C59A 1.3900 . ?
C59A H59A 0.9500 . ?
C59A C60A 1.3900 . ?
C60A H60A 0.9500 . ?
C60A C61A 1.3900 . ?
C61A H61A 0.9500 . ?
C61A C62A 1.3900 . ?
C62A H62A 0.9500 . ?
Ru2 N63 2.033(12) . ?
Ru2 N74 2.038(6) . ?
Ru2 N75 2.081(12) . ?
Ru2 N96 2.058(12) . ?
Ru2 N101 2.048(12) . ?
Ru2 N86 2.055(7) . ?
F4 C87 1.34(3) . ?
F5 C87 1.26(3) . ?
F6 C87 1.30(3) . ?
N63 C64 1.367(19) . ?
N63 C68 1.38(2) . ?
N74 C69 1.3900 . ?
N74 C73 1.3900 . ?
C69 C70 1.3900 . ?
C69 C68 1.42(2) . ?
C70 H70 0.9500 . ?
C70 C71 1.3900 . ?
C71 H71 0.9500 . ?
C71 C72 1.3900 . ?
C72 H72 0.9500 . ?
C72 C73 1.3900 . ?
C73 H73 0.9500 . ?
N75 C76 1.36(2) . ?
N75 C80 1.35(2) . ?
N96 C95 1.334(18) . ?
N96 C97 1.390(19) . ?
N101 C100 1.37(2) . ?
N101 C102 1.358(17) . ?
N112 C109 1.400(18) . ?
N112 C113 1.424(19) . ?
N112 C119 1.41(2) . ?
C64 H64 0.9500 . ?
C64 C65 1.35(2) . ?
C65 H65 0.9500 . ?
C65 C66 1.40(3) . ?
C66 H66 0.9500 . ?
C66 C67 1.41(3) . ?
C67 H67 0.9500 . ?
C67 C68 1.39(3) . ?
C76 H76 0.9500 . ?
C76 C77 1.38(3) . ?
C77 H77 0.9500 . ?
C77 C78 1.26(3) . ?
C78 H78 0.9500 . ?
C78 C79 1.44(3) . ?
C79 H79 0.9500 . ?
C79 C80 1.41(3) . ?
C80 C81 1.46(2) . ?
C85 H85 0.9500 . ?
C85 N86 1.3900 . ?
C85 C84 1.3900 . ?
N86 C81 1.3900 . ?
C81 C82 1.3900 . ?
C82 H82 0.9500 . ?
C82 C83 1.3900 . ?
C83 H83 0.9500 . ?
C83 C84 1.3900 . ?
C84 H84 0.9500 . ?
C87 C88 1.50(2) . ?
C88 C89 1.32(3) . ?
C88 C93 1.38(3) . ?
C89 H89 0.9500 . ?
C89 C90 1.36(2) . ?
C90 H90 0.9500 . ?
C90 C91 1.42(2) . ?
C91 C92 1.37(2) . ?
C91 C94 1.48(2) . ?
C92 H92 0.9500 . ?
C92 C93 1.37(2) . ?
C93 H93 0.9500 . ?
C94 C95 1.39(2) . ?
C94 C99 1.40(2) . ?
C95 H95 0.9500 . ?
C97 C98 1.37(2) . ?
C97 C100 1.46(2) . ?
C98 H98 0.9500 . ?
C98 C99 1.38(2) . ?
C99 H99 0.9500 . ?
C100 C105 1.40(2) . ?
C102 H102 0.9500 . ?
C102 C103 1.39(2) . ?
C103 C104 1.41(2) . ?
C103 C106 1.489(19) . ?
C104 H104 0.9500 . ?
C104 C105 1.35(2) . ?
C105 H105 0.9500 . ?
C106 C107 1.39(2) . ?
C106 C111 1.376(19) . ?
C107 H107 0.9500 . ?
C107 C108 1.37(2) . ?
C108 H108 0.9500 . ?
C108 C109 1.40(2) . ?
C109 C110 1.41(2) . ?
C110 H110 0.9500 . ?
C110 C111 1.406(19) . ?
C111 H111 0.9500 . ?
C113 C114 1.40(2) . ?
C113 C118 1.38(2) . ?
C114 H114 0.9500 . ?
C114 C115 1.42(2) . ?
C115 H115 0.9500 . ?
C115 C116 1.38(3) . ?
C116 H116 0.9500 . ?
C116 C117 1.42(3) . ?
C117 H117 0.9500 . ?
C117 C118 1.42(2) . ?
C118 H118 0.9500 . ?
C119 C120 1.39(3) . ?
C119 C124 1.43(2) . ?
C120 H120 0.9500 . ?
C120 C121 1.39(3) . ?
C121 H121 0.9500 . ?
C121 C122 1.46(3) . ?
C122 H122 0.9500 . ?
C122 C123 1.39(3) . ?
C123 H123 0.9500 . ?
C123 C124 1.43(3) . ?
C124 H124 0.9500 . ?
C130 H13A 0.9800 . ?
C130 H13B 0.9800 . ?
C130 H13C 0.9800 . ?
C130 C131 1.4997 . ?
C131 C132 1.3923 . ?
C131 C136 1.3918 . ?
C132 H132 0.9500 . ?
C132 C133 1.3875 . ?
C133 H133 0.9500 . ?
C133 C134 1.3880 . ?
C134 H134 0.9500 . ?
C134 C135 1.3865 . ?
C135 H135 0.9500 . ?
C135 C136 1.3864 . ?
C136 H136 0.9500 . ?
C137 H13D 0.9800 . ?
C137 H13E 0.9800 . ?
C137 H13F 0.9800 . ?
C137 C96 1.5000 . ?
C96 C138 1.3927(12) . ?
C96 C142 1.3926 . ?
C138 H138 0.9500 . ?
C138 C139 1.3876 . ?
C139 H139 0.9500 . ?
C139 C140 1.3863 . ?
C140 H140 0.9500 . ?
C140 C141 1.3868(10) . ?
C141 H141 0.9500 . ?
C141 C142 1.3875 . ?
C142 H142 0.9500 . ?
C143 H14A 0.9800 . ?
C143 H14B 0.9800 . ?
C143 H14C 0.9800 . ?
C143 C144 1.4992 . ?
C144 C145 1.3919 . ?
C144 C149 1.3928 . ?
C145 H145 0.9500 . ?
C145 C146 1.3867 . ?
C146 H146 0.9500 . ?
C146 C147 1.3869 . ?
C147 H147 0.9500 . ?
C147 C148 1.3874 . ?
C148 H148 0.9500 . ?
C148 C149 1.3866 . ?
C149 H149 0.9500 . ?
P1 F7 1.5986 . ?
P1 F8 1.6075 . ?
P1 F9 1.6094 . ?
P1 F10 1.6083 . ?
P1 F11 1.5956 . ?
P1 F12 1.6073 . ?
P4 F25 1.6011 . ?
P4 F26 1.5957 . ?
P4 F27 1.5983 . ?
P4 F28 1.5754 . ?
P4 F29 1.6121 . ?
P4 F30 1.6362 . ?
P2 F13 1.6002 . ?
P2 F14 1.5933 . ?
P2 F15 1.5893 . ?
P2 F16 1.6162 . ?
P2 F17 1.5937 . ?
P2 F18 1.5989 . ?
P3 F19 1.6071 . ?
P3 F20 1.5721 . ?
P3 F21 1.5964 . ?
P3 F22 1.5927 . ?
P3 F23 1.5634 . ?
P3 F24 1.6057 . ?
Cl5 C127 1.7587 . ?
Cl6 C127 1.7609 . ?
C127 H12A 0.9900 . ?
C127 H12B 0.9900 . ?
Cl10 C129 1.7611 . ?
Cl9 C129 1.7596 . ?
C129 H12C 0.9900 . ?
C129 H12D 0.9900 . ?
Cl4 C126 1.7604 . ?
Cl3 C126 1.7616 . ?
C126 H12E 0.9900 . ?
C126 H12F 0.9900 . ?
Cl2 C125 1.7605 . ?
Cl1 C125 1.7592 . ?
C125 H12G 0.9900 . ?
C125 H12H 0.9900 . ?
Cl8 C128 1.7590 . ?
Cl7 C128 1.7605 . ?
C128 H12I 0.9900 . ?
C128 H12J 0.9900 . ?

loop_
_geom_hbond_atom_site_label_D
_geom_hbond_atom_site_label_H
_geom_hbond_atom_site_label_A
_geom_hbond_distance_DH
_geom_hbond_distance_HA
_geom_hbond_distance_DA
_geom_hbond_angle_DHA
_geom_hbond_site_symmetry_A
_geom_hbond_publ_flag
C21 H21 F14 0.95 2.48 3.193(8) 132 . yes
C23 H23 F22 0.95 2.46 3.070(8) 122 2_666 yes
C2 H2 F19 0.95 2.42 3.207(17) 141 2_666 yes
C43 H43 F10 0.95 2.42 3.025(13) 122 2_566 yes
C61A H61A F20 0.95 2.37 3.02(2) 126 2_676 yes
C65 H65 F11 0.95 2.30 3.116(17) 144 2_676 yes
C105 H105 F25 0.95 2.48 3.120(14) 125 2_677 yes
C130 H13A F29 0.98 2.03 2.69(7) 123 2_777 yes
C136 H136 F28 0.95 1.47 2.42(3) 171 . yes
C126 H12E F11 0.99 2.50 3.22(3) 129 . yes

loop_
_geom_torsion_atom_site_label_1
_geom_torsion_atom_site_label_2
_geom_torsion_atom_site_label_3
_geom_torsion_atom_site_label_4
_geom_torsion
_geom_torsion_site_symmetry_1
_geom_torsion_site_symmetry_2
_geom_torsion_site_symmetry_3
_geom_torsion_site_symmetry_4
_geom_torsion_publ_flag
Ru1 N1 C2 C3 -170.6(13) . . . . ?
Ru1 N1 C6 C7 -9.7(16) . . . . ?
Ru1 N1 C6 C5 170.8(13) . . . . ?
Ru1 N12 C7 C8 175.3(6) . . . . ?
Ru1 N12 C7 C6 -4.0(9) . . . . ?
Ru1 N12 C11 C10 -174.9(7) . . . . ?
Ru1 N13 C14 C15 169.4(12) . . . . ?
Ru1 N13 C18 C19 9.6(15) . . . . ?
Ru1 N13 C18 C17 -169.0(12) . . . . ?
Ru1 N24 C19 C20 176.3(6) . . . . ?
Ru1 N24 C19 C18 -5.2(9) . . . . ?
Ru1 N24 C23 C22 -175.9(7) . . . . ?
Ru1 N34 C33 C32 -175.4(10) . . . . ?
Ru1 N34 C35 C36 175.4(10) . . . . ?
Ru1 N34 C35 C38 -5.2(15) . . . . ?
Ru1 N39 C38 C35 -2.0(16) . . . . ?
Ru1 N39 C38 C43 175.8(10) . . . . ?
Ru1 N39 C40 C41 -174.5(9) . . . . ?
F1B C25 C26 C27 -72(2) . . . . ?
F1B C25 C26 C31 114(2) . . . . ?
F2B C25 C26 C27 174(2) . . . . ?
F2B C25 C26 C31 -1(2) . . . . ?
F3B C25 C26 C27 54(3) . . . . ?
F3B C25 C26 C31 -121(2) . . . . ?
N1 C2 C3 C4 -2(3) . . . . ?
N12 C7 C8 C9 0.0 . . . . ?
N12 C7 C6 N1 8.9(15) . . . . ?
N12 C7 C6 C5 -171.5(13) . . . . ?
C7 N12 C11 C10 0.0 . . . . ?
C7 C8 C9 C10 0.0 . . . . ?
C8 C7 C6 N1 -170.4(9) . . . . ?
C8 C7 C6 C5 9.2(19) . . . . ?
C8 C9 C10 C11 0.0 . . . . ?
C9 C10 C11 N12 0.0 . . . . ?
C11 N12 C7 C8 0.0 . . . . ?
C11 N12 C7 C6 -179.3(10) . . . . ?
N13 C14 C15 C16 -1(3) . . . . ?
N24 C19 C20 C21 0.0 . . . . ?
N24 C19 C18 N13 -2.8(15) . . . . ?
N24 C19 C18 C17 175.8(13) . . . . ?
C19 N24 C23 C22 0.0 . . . . ?
C19 C20 C21 C22 0.0 . . . . ?
C20 C19 C18 N13 175.6(9) . . . . ?
C20 C19 C18 C17 -5.8(19) . . . . ?
C20 C21 C22 C23 0.0 . . . . ?
C21 C22 C23 N24 0.0 . . . . ?
C23 N24 C19 C20 0.0 . . . . ?
C23 N24 C19 C18 178.5(10) . . . . ?
N34 C35 C36 C37 -1(2) . . . . ?
N34 C35 C38 N39 4.8(18) . . . . ?
N34 C35 C38 C43 -172.9(13) . . . . ?
N39 C38 C43 C42 -1(2) . . . . ?
N39 C40 C41 C42 -0.6(19) . . . . ?
N39 C40 C41 C44 176.0(12) . . . . ?
N50 C47 C48 C49 -179.7(14) . . . . ?
N50 C51 C52 C53 178.2(16) . . . . ?
N50 C51 C56 C55 -178.9(16) . . . . ?
N50 C57B C58B C59B 170(3) . . . . ?
N50 C57B C62B C61B -169(4) . . . . ?
N50 C57A C58A C59A 172.2(17) . . . . ?
N50 C57A C62A C61A -172.7(16) . . . . ?
C2 N1 C6 C7 173.4(12) . . . . ?
C2 N1 C6 C5 -6(2) . . . . ?
C2 C3 C4 C5 -1(3) . . . . ?
C3 C4 C5 C6 1(3) . . . . ?
C4 C5 C6 N1 3(3) . . . . ?
C4 C5 C6 C7 -177.0(15) . . . . ?
C6 N1 C2 C3 6(2) . . . . ?
C6 C7 C8 C9 179.2(11) . . . . ?
C14 N13 C18 C19 -179.9(11) . . . . ?
C14 N13 C18 C17 1(2) . . . . ?
C14 C15 C16 C17 2(3) . . . . ?
C15 C16 C17 C18 0(3) . . . . ?
C16 C17 C18 N13 -1(3) . . . . ?
C16 C17 C18 C19 -179.6(17) . . . . ?
C18 N13 C14 C15 0(2) . . . . ?
C18 C19 C20 C21 -178.3(11) . . . . ?
C25 C26 C27 C28 -177.2(17) . . . . ?
C25 C26 C31 C30 179.9(16) . . . . ?
C26 C27 C28 C29 0(3) . . . . ?
C27 C26 C31 C30 5(3) . . . . ?
C27 C28 C29 C30 0(3) . . . . ?
C27 C28 C29 C32 -178.5(17) . . . . ?
C28 C29 C30 C31 3(2) . . . . ?
C28 C29 C32 C33 37(2) . . . . ?
C28 C29 C32 C37 -143.8(17) . . . . ?
C29 C30 C31 C26 -6(3) . . . . ?
C29 C32 C33 N34 -178.9(13) . . . . ?
C29 C32 C37 C36 179.4(14) . . . . ?
C30 C29 C32 C33 -141.3(15) . . . . ?
C30 C29 C32 C37 38(2) . . . . ?
C31 C26 C27 C28 -2(3) . . . . ?
C32 C29 C30 C31 -178.7(15) . . . . ?
C33 N34 C35 C36 1.1(19) . . . . ?
C33 N34 C35 C38 -179.5(12) . . . . ?
C33 C32 C37 C36 -1(2) . . . . ?
C35 N34 C33 C32 -2(2) . . . . ?
C35 C36 C37 C32 1(2) . . . . ?
C35 C38 C43 C42 176.5(13) . . . . ?
C36 C35 C38 N39 -175.8(13) . . . . ?
C36 C35 C38 C43 6(2) . . . . ?
C37 C32 C33 N34 2(2) . . . . ?
C38 N39 C40 C41 0(2) . . . . ?
C38 C35 C36 C37 -180.0(14) . . . . ?
C40 N39 C38 C35 -177.3(12) . . . . ?
C40 N39 C38 C43 0(2) . . . . ?
C40 C41 C42 C43 0(2) . . . . ?
C40 C41 C44 C45 31.9(19) . . . . ?
C40 C41 C44 C49 -147.2(13) . . . . ?
C41 C42 C43 C38 1(2) . . . . ?
C41 C44 C45 C46 -178.7(14) . . . . ?
C41 C44 C49 C48 178.6(12) . . . . ?
C42 C41 C44 C45 -151.6(14) . . . . ?
C42 C41 C44 C49 29.3(19) . . . . ?
C44 C41 C42 C43 -176.6(12) . . . . ?
C44 C45 C46 C47 -1(3) . . . . ?
C45 C44 C49 C48 -1(2) . . . . ?
C45 C46 C47 N50 179.6(15) . . . . ?
C45 C46 C47 C48 1(2) . . . . ?
C46 C47 C48 C49 -1(2) . . . . ?
C47 N50 C51 C52 142.3(16) . . . . ?
C47 N50 C51 C56 -39(2) . . . . ?
C47 N50 C57B C58B -70(4) . . . . ?
C47 N50 C57B C62B 99(4) . . . . ?
C47 N50 C57A C58A -62(2) . . . . ?
C47 N50 C57A C62A 110.2(15) . . . . ?
C47 C48 C49 C44 1(2) . . . . ?
C49 C44 C45 C46 0(2) . . . . ?
C51 N50 C47 C46 156.7(16) . . . . ?
C51 N50 C47 C48 -25(2) . . . . ?
C51 N50 C57B C58B 97(2) . . . . ?
C51 N50 C57B C62B -94(3) . . . . ?
C51 N50 C57A C58A 107.8(16) . . . . ?
C51 N50 C57A C62A -79.7(19) . . . . ?
C51 C52 C53 C54 4(3) . . . . ?
C52 C51 C56 C55 0(3) . . . . ?
C52 C53 C54 C55 -6(3) . . . . ?
C53 C54 C55 C56 5(3) . . . . ?
C54 C55 C56 C51 -2(3) . . . . ?
C56 C51 C52 C53 -1(3) . . . . ?
C57B N50 C47 C46 -37(4) . . . . ?
C57B N50 C47 C48 141(4) . . . . ?
C57B N50 C51 C52 -24(4) . . . . ?
C57B N50 C51 C56 155(4) . . . . ?
C57B C58B C59B C60B 0.0 . . . . ?
C58B C57B C62B C61B 0.0 . . . . ?
C58B C59B C60B C61B 0.0 . . . . ?
C59B C60B C61B C62B 0.0 . . . . ?
C60B C61B C62B C57B 0.0 . . . . ?
C62B C57B C58B C59B 0.0 . . . . ?
C57A N50 C47 C46 -33(2) . . . . ?
C57A N50 C47 C48 145.1(19) . . . . ?
C57A N50 C51 C52 -27(3) . . . . ?
C57A N50 C51 C56 151.9(19) . . . . ?
C57A C58A C59A C60A 0.0 . . . . ?
C58A C57A C62A C61A 0.0 . . . . ?
C58A C59A C60A C61A 0.0 . . . . ?
C59A C60A C61A C62A 0.0 . . . . ?
C60A C61A C62A C57A 0.0 . . . . ?
C62A C57A C58A C59A 0.0 . . . . ?
Ru2 N63 C64 C65 -179.9(14) . . . . ?
Ru2 N63 C68 C69 5(2) . . . . ?
Ru2 N63 C68 C67 178.7(19) . . . . ?
Ru2 N74 C69 C70 179.7(7) . . . . ?
Ru2 N74 C69 C68 0.4(13) . . . . ?
Ru2 N74 C73 C72 -179.7(7) . . . . ?
Ru2 N75 C76 C77 -178.6(15) . . . . ?
Ru2 N75 C80 C79 177.3(16) . . . . ?
Ru2 N75 C80 C81 -8.3(19) . . . . ?
Ru2 N96 C95 C94 -172.0(11) . . . . ?
Ru2 N96 C97 C98 174.6(11) . . . . ?
Ru2 N96 C97 C100 -9.1(16) . . . . ?
Ru2 N101 C100 C97 -2.9(16) . . . . ?
Ru2 N101 C100 C105 178.4(11) . . . . ?
Ru2 N101 C102 C103 -176.9(11) . . . . ?
Ru2 N86 C81 C80 -9.1(12) . . . . ?
Ru2 N86 C81 C82 174.2(7) . . . . ?
F4 C87 C88 C89 94(3) . . . . ?
F4 C87 C88 C93 -92(2) . . . . ?
F5 C87 C88 C89 -19(3) . . . . ?
F5 C87 C88 C93 155(2) . . . . ?
F6 C87 C88 C89 -147(2) . . . . ?
F6 C87 C88 C93 26(3) . . . . ?
N63 C64 C65 C66 -8(3) . . . . ?
N74 C69 C70 C71 0.0 . . . . ?
N74 C69 C68 N63 -3(2) . . . . ?
N74 C69 C68 C67 -177(2) . . . . ?
C69 N74 C73 C72 0.0 . . . . ?
C69 C70 C71 C72 0.0 . . . . ?
C70 C69 C68 N63 177.5(11) . . . . ?
C70 C69 C68 C67 4(3) . . . . ?
C70 C71 C72 C73 0.0 . . . . ?
C71 C72 C73 N74 0.0 . . . . ?
C73 N74 C69 C70 0.0 . . . . ?
C73 N74 C69 C68 -179.3(13) . . . . ?
N75 C76 C77 C78 2(3) . . . . ?
N75 C80 C81 N86 11.3(19) . . . . ?
N75 C80 C81 C82 -172.3(11) . . . . ?
N96 C97 C98 C99 -4(2) . . . . ?
N96 C97 C100 N101 7.8(19) . . . . ?
N96 C97 C100 C105 -173.5(13) . . . . ?
N101 C100 C105 C104 -3(2) . . . . ?
N101 C102 C103 C104 1(2) . . . . ?
N101 C102 C103 C106 178.3(13) . . . . ?
N112 C109 C110 C111 -178.2(14) . . . . ?
N112 C113 C114 C115 177.0(14) . . . . ?
N112 C113 C118 C117 178.9(15) . . . . ?
N112 C119 C120 C121 173.8(15) . . . . ?
N112 C119 C124 C123 -174.4(14) . . . . ?
C64 N63 C68 C69 179.8(14) . . . . ?
C64 N63 C68 C67 -6(3) . . . . ?
C64 C65 C66 C67 10(3) . . . . ?
C65 C66 C67 C68 -11(4) . . . . ?
C66 C67 C68 N63 9(4) . . . . ?
C66 C67 C68 C69 -177(2) . . . . ?
C68 N63 C64 C65 5(3) . . . . ?
C68 C69 C70 C71 179.2(15) . . . . ?
C76 N75 C80 C79 1(3) . . . . ?
C76 N75 C80 C81 175.0(14) . . . . ?
C76 C77 C78 C79 -1(4) . . . . ?
C77 C78 C79 C80 -1(4) . . . . ?
C78 C79 C80 N75 1(3) . . . . ?
C78 C79 C80 C81 -173.0(19) . . . . ?
C79 C80 C81 N86 -174.4(17) . . . . ?
C79 C80 C81 C82 2(2) . . . . ?
C80 N75 C76 C77 -2(3) . . . . ?
C80 C81 C82 C83 -176.2(14) . . . . ?
C85 N86 C81 C80 176.6(12) . . . . ?
C85 N86 C81 C82 0.0 . . . . ?
N86 C85 C84 C83 0.0 . . . . ?
N86 C81 C82 C83 0.0 . . . . ?
C81 C82 C83 C84 0.0 . . . . ?
C82 C83 C84 C85 0.0 . . . . ?
C84 C85 N86 Ru2 -173.7(8) . . . . ?
C84 C85 N86 C81 0.0 . . . . ?
C87 C88 C89 C90 179(2) . . . . ?
C87 C88 C93 C92 -178.2(19) . . . . ?
C88 C89 C90 C91 -5(3) . . . . ?
C89 C88 C93 C92 -4(3) . . . . ?
C89 C90 C91 C92 3(3) . . . . ?
C89 C90 C91 C94 -179.5(17) . . . . ?
C90 C91 C92 C93 -2(3) . . . . ?
C90 C91 C94 C95 40(2) . . . . ?
C90 C91 C94 C99 -143.3(18) . . . . ?
C91 C92 C93 C88 3(3) . . . . ?
C91 C94 C95 N96 178.1(14) . . . . ?
C91 C94 C99 C98 -179.4(15) . . . . ?
C92 C91 C94 C95 -142.8(18) . . . . ?
C92 C91 C94 C99 34(3) . . . . ?
C93 C88 C89 C90 6(3) . . . . ?
C94 C91 C92 C93 -179.2(16) . . . . ?
C95 N96 C97 C98 3(2) . . . . ?
C95 N96 C97 C100 179.1(13) . . . . ?
C95 C94 C99 C98 -3(2) . . . . ?
C97 N96 C95 C94 -1(2) . . . . ?
C97 C98 C99 C94 4(2) . . . . ?
C97 C100 C105 C104 178.6(14) . . . . ?
C98 C97 C100 N101 -176.1(14) . . . . ?
C98 C97 C100 C105 3(2) . . . . ?
C99 C94 C95 N96 1(2) . . . . ?
C100 N101 C102 C103 -2(2) . . . . ?
C100 C97 C98 C99 179.7(15) . . . . ?
C102 N101 C100 C97 -178.4(12) . . . . ?
C102 N101 C100 C105 3(2) . . . . ?
C102 C103 C104 C105 0(2) . . . . ?
C102 C103 C106 C107 33(2) . . . . ?
C102 C103 C106 C111 -144.7(15) . . . . ?
C103 C104 C105 C100 1(2) . . . . ?
C103 C106 C107 C108 -174.9(15) . . . . ?
C103 C106 C111 C110 176.5(13) . . . . ?
C104 C103 C106 C107 -149.4(15) . . . . ?
C104 C103 C106 C111 33(2) . . . . ?
C106 C103 C104 C105 -178.0(14) . . . . ?
C106 C107 C108 C109 -3(3) . . . . ?
C107 C106 C111 C110 -1(2) . . . . ?
C107 C108 C109 N112 179.7(16) . . . . ?
C107 C108 C109 C110 1(3) . . . . ?
C108 C109 C110 C111 0(2) . . . . ?
C109 N112 C113 C114 142.5(15) . . . . ?
C109 N112 C113 C118 -40(2) . . . . ?
C109 N112 C119 C120 -63(2) . . . . ?
C109 N112 C119 C124 113.2(16) . . . . ?
C109 C110 C111 C106 0(2) . . . . ?
C111 C106 C107 C108 3(2) . . . . ?
C113 N112 C109 C108 158.7(17) . . . . ?
C113 N112 C109 C110 -23(2) . . . . ?
C113 N112 C119 C120 100.5(18) . . . . ?
C113 N112 C119 C124 -83(2) . . . . ?
C113 C114 C115 C116 4(2) . . . . ?
C114 C113 C118 C117 -4(2) . . . . ?
C114 C115 C116 C117 -4(3) . . . . ?
C115 C116 C117 C118 0(3) . . . . ?
C116 C117 C118 C113 4(2) . . . . ?
C118 C113 C114 C115 0(2) . . . . ?
C119 N112 C109 C108 -38(2) . . . . ?
C119 N112 C109 C110 140.2(16) . . . . ?
C119 N112 C113 C114 -20(2) . . . . ?
C119 N112 C113 C118 157.3(15) . . . . ?
C119 C120 C121 C122 3(3) . . . . ?
C120 C119 C124 C123 2(2) . . . . ?
C120 C121 C122 C123 -4(3) . . . . ?
C121 C122 C123 C124 3(3) . . . . ?
C122 C123 C124 C119 -3(3) . . . . ?
C124 C119 C120 C121 -3(3) . . . . ?
C130 C131 C132 C133 -178.5 . . . . ?
C130 C131 C136 C135 178.5 . . . . ?
C131 C132 C133 C134 -0.1 . . . . ?
C132 C131 C136 C135 -0.2 . . . . ?
C132 C133 C134 C135 -0.2 . . . . ?
C133 C134 C135 C136 0.2 . . . . ?
C134 C135 C136 C131 0.0 . . . . ?
C136 C131 C132 C133 0.3 . . . . ?
C137 C96 C138 C139 178.7 . . . . ?
C137 C96 C142 C141 -178.6 . . . . ?
C96 C138 C139 C140 0.0 . . . . ?
C138 C96 C142 C141 0.3 . . . . ?
C138 C139 C140 C141 0.3 . . . . ?
C139 C140 C141 C142 -0.2 . . . . ?
C140 C141 C142 C96 -0.1 . . . . ?
C142 C96 C138 C139 -0.3 . . . . ?
C143 C144 C145 C146 178.6 . . . . ?
C143 C144 C149 C148 -178.6 . . . . ?
C144 C145 C146 C147 0.2 . . . . ?
C145 C144 C149 C148 0.3 . . . . ?
C145 C146 C147 C148 0.1 . . . . ?
C146 C147 C148 C149 -0.1 . . . . ?
C147 C148 C149 C144 -0.1 . . . . ?
C149 C144 C145 C146 -0.4 . . . . ?
F1A C25 C26 C27 -14.2(19) . . . . ?
F1A C25 C26 C31 171.4(15) . . . . ?
F2A C25 C26 C27 -135.0(15) . . . . ?
F2A C25 C26 C31 50.5(19) . . . . ?
F3A C25 C26 C27 104.3(16) . . . . ?
F3A C25 C26 C31 -70.2(18) . . . . ?

loop_
_twin_individual_id
_twin_individual_mass_fraction_refined
1 0.646(6)
2 0.354(6)
